data_7210181
loop_
_publ_author_name
'Wang, Xiuli'
'Zhao, Dan'
'Tian, Aixiang'
'Ying, Jun'

_publ_section_title
;
 A series of 3D PW12O403&#x2212;-based AgI--bis(triazole) complexes
 containing different multinuclear loops: syntheses, structures and
 properties
;
_journal_issue 22
_journal_name_full CrystEngComm
_journal_page_first 4516
_journal_paper_doi 10.1039/c3ce40375k
_journal_volume 15
_journal_year 2013
_chemical_formula_sum 'C28 H48 Ag8 N24 O83 P2 W24'
_chemical_formula_weight 7386.20
_chemical_name_systematic
;
?
;
_space_group_IT_number 2
_symmetry_cell_setting triclinic
_symmetry_space_group_name_Hall '-P 1'
_symmetry_space_group_name_H-M 'P -1'
_atom_sites_solution_hydrogens geom
_atom_sites_solution_primary direct
_atom_sites_solution_secondary difmap
_audit_creation_method SHELXL-97
_cell_angle_alpha 84.055(4)
_cell_angle_beta 86.911(4)
_cell_angle_gamma 72.887(4)
_cell_formula_units_Z 1
_cell_length_a 11.170(3)
_cell_length_b 12.706(3)
_cell_length_c 18.955(5)
_cell_measurement_temperature 187(2)
_cell_measurement_theta_max 24.9717
_cell_measurement_theta_min 2.3717
_cell_volume 2556.5(11)
_computing_cell_refinement 'Bruker XSCANS'
_computing_data_collection 'Bruker XSCANS'
_computing_data_reduction 'Bruker SHELXTL'
_computing_molecular_graphics 'Bruker SHELXTL'
_computing_publication_material 'Bruker SHELXTL'
_computing_structure_refinement 'SHELXL-97 (Sheldrick, 1997)'
_computing_structure_solution 'SHELXS-97 (Sheldrick, 1990)'
_diffrn_ambient_temperature 187(2)
_diffrn_measured_fraction_theta_full 0.987
_diffrn_measured_fraction_theta_max 0.987
_diffrn_measurement_device_type 'Bruker P4'
_diffrn_measurement_method '\w scans'
_diffrn_radiation_monochromator graphite
_diffrn_radiation_source 'fine-focus sealed tube'
_diffrn_radiation_type MoK\a
_diffrn_radiation_wavelength 0.71073
_diffrn_reflns_av_R_equivalents 0.0568
_diffrn_reflns_av_sigmaI/netI 0.1071
_diffrn_reflns_limit_h_max 13
_diffrn_reflns_limit_h_min -11
_diffrn_reflns_limit_k_max 15
_diffrn_reflns_limit_k_min -12
_diffrn_reflns_limit_l_max 22
_diffrn_reflns_limit_l_min -22
_diffrn_reflns_number 13373
_diffrn_reflns_theta_full 25.00
_diffrn_reflns_theta_max 25.00
_diffrn_reflns_theta_min 1.08
_exptl_absorpt_coefficient_mu 28.509
_exptl_absorpt_correction_T_max 0.001
_exptl_absorpt_correction_T_min 0.001
_exptl_absorpt_correction_type multi-scan
_exptl_absorpt_process_details 'SADABS, Sheldrick, 1996'
_exptl_crystal_colour yellow
_exptl_crystal_density_diffrn 4.798
_exptl_crystal_density_method 'not measured'
_exptl_crystal_description block
_exptl_crystal_F_000 3230
_exptl_crystal_size_max 0.26
_exptl_crystal_size_mid 0.25
_exptl_crystal_size_min 0.23
_refine_diff_density_max 5.435
_refine_diff_density_min -5.671
_refine_diff_density_rms 0.853
_refine_ls_extinction_method none
_refine_ls_goodness_of_fit_ref 1.161
_refine_ls_hydrogen_treatment none
_refine_ls_matrix_type full
_refine_ls_number_parameters 388
_refine_ls_number_reflns 8898
_refine_ls_number_restraints 0
_refine_ls_restrained_S_all 1.161
_refine_ls_R_factor_all 0.1393
_refine_ls_R_factor_gt 0.1100
_refine_ls_shift/su_max 0.012
_refine_ls_shift/su_mean 0.000
_refine_ls_structure_factor_coef Fsqd
_refine_ls_weighting_details 'calc w=1/[\s^2^(Fo^2^)+(0.0001P)^2^+1485.2848P] where P=(Fo^2^+2Fc^2^)/3'
_refine_ls_weighting_scheme calc
_refine_ls_wR_factor_gt 0.2447
_refine_ls_wR_factor_ref 0.2538
_reflns_number_gt 6721
_reflns_number_total 8898
_reflns_threshold_expression >2sigma(I)
_cod_data_source_file c3ce40375k.txt
_cod_data_source_block 1
_cod_depositor_comments
;
The following automatic conversions were performed:

'_symmetry_cell_setting' value 'Triclinic' changed to 'triclinic'
according to /home/saulius/struct/CIF-dictionaries/cif_core.dic
dictionary named 'cif_core.dic' version 2.4.2 from 2011-04-26.

Automatic conversion script
Id: cif_fix_values 1891 2012-01-12 08:04:46Z andrius 
;
_cod_original_sg_symbol_H-M P-1
_cod_database_code 7210181

loop_
_symmetry_equiv_pos_as_xyz
'x, y, z'
'-x, -y, -z'

loop_
_atom_site_label
_atom_site_type_symbol
_atom_site_fract_x
_atom_site_fract_y
_atom_site_fract_z
_atom_site_U_iso_or_equiv
_atom_site_adp_type
_atom_site_occupancy
_atom_site_symmetry_multiplicity
_atom_site_calc_flag
_atom_site_refinement_flags
Ag1 Ag 0.5080(3) 0.2525(3) 0.1619(2) 0.0134(8) Uani 1 1 d .
Ag2 Ag 1.0116(5) -0.1590(3) 0.3503(3) 0.0342(8) Uani 1 1 d .
Ag3 Ag 0.4412(4) 0.7732(3) 0.1439(2) 0.0242(10) Uani 1 1 d .
Ag4 Ag 0.9738(5) 0.3532(3) 0.3373(3) 0.0342(8) Uani 1 1 d .
N1 N 0.541(4) 0.079(3) 0.141(2) 0.014(3) Uani 1 1 d .
N2 N 0.654(4) 0.001(3) 0.143(2) 0.014(3) Uani 1 1 d .
N3 N 0.993(4) 0.011(3) 0.315(2) 0.014(3) Uani 1 1 d .
N4 N 0.967(4) 0.194(3) 0.311(2) 0.014(3) Uani 1 1 d .
N5 N 0.978(4) 0.060(3) 0.245(2) 0.014(3) Uani 1 1 d .
N6 N 0.058(4) 0.492(3) 0.339(2) 0.014(3) Uani 1 1 d .
N7 N 0.054(4) 0.662(3) 0.350(2) 0.014(3) Uani 1 1 d .
N8 N 0.439(4) 0.602(3) 0.182(2) 0.014(3) Uani 1 1 d .
N9 N 0.478(4) 0.423(3) 0.189(2) 0.014(3) Uani 1 1 d .
N10 N 0.521(4) -0.088(3) 0.136(2) 0.014(3) Uani 1 1 d .
N11 N 0.172(4) 0.595(3) 0.360(2) 0.014(3) Uani 1 1 d .
N12 N 0.470(4) 0.561(3) 0.248(2) 0.014(3) Uani 1 1 d .
C1 C 0.982(5) 0.094(4) 0.352(3) 0.019(3) Uani 1 1 d .
H1A H 0.9836 0.0875 0.4012 0.023 Uiso 1 1 calc R
C2 C 0.963(5) 0.166(4) 0.246(3) 0.019(3) Uani 1 1 d .
H2A H 0.9516 0.2157 0.2061 0.023 Uiso 1 1 calc R
C3 C 0.994(5) -0.009(4) 0.186(3) 0.019(3) Uani 1 1 d .
H3A H 1.0653 -0.0744 0.1942 0.023 Uiso 1 1 calc R
H3B H 1.0108 0.0317 0.1421 0.023 Uiso 1 1 calc R
C4 C 0.878(5) -0.043(4) 0.179(3) 0.019(3) Uani 1 1 d .
H4A H 0.8984 -0.1029 0.1479 0.023 Uiso 1 1 calc R
H4B H 0.8557 -0.0730 0.2250 0.023 Uiso 1 1 calc R
C5 C 0.766(5) 0.045(4) 0.150(3) 0.019(3) Uani 1 1 d .
H5A H 0.7874 0.0761 0.1041 0.023 Uiso 1 1 calc R
H5B H 0.7421 0.1034 0.1816 0.023 Uiso 1 1 calc R
C6 C 0.642(5) -0.094(4) 0.141(3) 0.019(3) Uani 1 1 d .
H6A H 0.7074 -0.1591 0.1429 0.023 Uiso 1 1 calc R
C7 C 0.462(5) 0.025(4) 0.137(3) 0.019(3) Uani 1 1 d .
H7A H 0.3759 0.0569 0.1350 0.023 Uiso 1 1 calc R
C8 C 0.343(5) 0.691(4) 0.325(3) 0.019(3) Uani 1 1 d .
H8A H 0.2901 0.7182 0.2838 0.023 Uiso 1 1 calc R
H8B H 0.3451 0.7540 0.3488 0.023 Uiso 1 1 calc R
C9 C 0.282(5) 0.608(4) 0.379(3) 0.019(3) Uani 1 1 d .
H9A H 0.3430 0.5357 0.3847 0.023 Uiso 1 1 calc R
H9B H 0.2685 0.6365 0.4255 0.023 Uiso 1 1 calc R
C10 C 0.169(5) 0.488(4) 0.353(3) 0.019(3) Uani 1 1 d .
H10A H 0.2373 0.4251 0.3569 0.023 Uiso 1 1 calc R
C11 C 0.468(5) 0.634(4) 0.301(3) 0.019(3) Uani 1 1 d .
H11A H 0.5150 0.5917 0.3415 0.023 Uiso 1 1 calc R
H11B H 0.5099 0.6880 0.2818 0.023 Uiso 1 1 calc R
C12 C 0.439(5) 0.518(4) 0.146(3) 0.019(3) Uani 1 1 d .
H12A H 0.4168 0.5237 0.0987 0.023 Uiso 1 1 calc R
C13 C 0.505(5) 0.455(4) 0.254(3) 0.019(3) Uani 1 1 d .
H13A H 0.5400 0.4089 0.2937 0.023 Uiso 1 1 calc R
C14 C -0.013(5) 0.603(4) 0.339(3) 0.019(3) Uani 1 1 d .
H14A H -0.0988 0.6286 0.3325 0.023 Uiso 1 1 calc R
W1 W 0.3450(2) 0.04404(17) 0.33526(12) 0.0187(5) Uani 1 1 d .
W2 W 0.60866(19) 0.14090(17) 0.35106(11) 0.0172(5) Uani 1 1 d .
W3 W 0.19490(18) 0.18602(16) 0.48256(11) 0.0140(5) Uani 1 1 d .
W4 W 0.75776(19) 0.10226(17) 0.51597(11) 0.0155(5) Uani 1 1 d .
W5 W 0.4540(2) 0.28878(16) 0.49447(11) 0.0165(5) Uani 1 1 d .
W6 W 0.64883(19) -0.14644(17) 0.35481(12) 0.0183(5) Uani 1 1 d .
W7 W 0.7765(2) 0.35510(17) 0.04368(11) 0.0157(5) Uani 1 1 d .
W8 W 0.9030(2) 0.79157(16) -0.02232(11) 0.0149(5) Uani 1 1 d .
W9 W 0.92186(19) 0.34852(16) -0.12822(11) 0.0136(4) Uani 1 1 d .
W10 W 0.8370(2) 0.63931(19) -0.15409(12) 0.0218(5) Uani 1 1 d .
W11 W 0.8422(2) 0.51784(17) 0.16880(11) 0.0189(5) Uani 1 1 d .
W12 W 0.6784(2) 0.6463(2) 0.01322(12) 0.0221(5) Uani 1 1 d .
P1 P 0.5000 0.0000 0.5000 0.011(4) Uani 1 2 d S
P2 P 1.0000 0.5000 0.0000 0.0342(8) Uani 1 2 d S
O1 O 0.382(8) 0.019(7) 0.477(4) 0.0327(16) Uani 0.50 1 d P
O1' O 0.408(8) 0.108(7) 0.519(4) 0.0327(16) Uani 0.50 1 d P
O2 O 1.101(8) 0.394(7) 0.028(4) 0.0327(16) Uani 0.50 1 d P
O2' O 0.985(8) 0.498(7) -0.078(4) 0.0327(16) Uani 0.50 1 d P
O3 O 0.694(4) 0.659(3) -0.088(2) 0.0327(16) Uani 1 1 d .
O4 O 0.868(4) 0.755(4) -0.115(2) 0.0327(16) Uani 1 1 d .
O5 O 0.957(4) 0.760(3) 0.069(2) 0.0327(16) Uani 1 1 d .
O6 O 0.769(4) 0.519(4) 0.248(2) 0.0327(16) Uani 1 1 d .
O7 O 0.531(4) 0.719(4) 0.025(2) 0.0327(16) Uani 1 1 d .
O8 O 0.886(4) 0.271(4) -0.183(2) 0.0327(16) Uani 1 1 d .
O9 O 0.764(4) 0.698(3) -0.227(2) 0.0327(16) Uani 1 1 d .
O10 O 0.790(4) 0.398(4) 0.135(2) 0.0327(16) Uani 1 1 d .
O11 O 0.925(4) 0.246(3) 0.056(2) 0.0327(16) Uani 1 1 d .
O12 O 0.767(4) 0.753(4) 0.014(2) 0.0327(16) Uani 1 1 d .
O13 O 1.071(4) 0.375(4) -0.163(2) 0.0327(16) Uani 1 1 d .
O14 O 0.858(4) 0.928(3) -0.032(2) 0.0327(16) Uani 1 1 d .
O15 O 1.004(4) 0.596(4) -0.190(2) 0.0327(16) Uani 1 1 d .
O16 O 0.664(4) 0.499(4) 0.019(2) 0.0327(16) Uani 1 1 d .
O17 O 0.716(4) 0.616(4) 0.115(2) 0.0327(16) Uani 1 1 d .
O18 O 0.669(4) 0.288(4) 0.065(2) 0.0327(16) Uani 1 1 d .
O19 O 0.804(4) 0.346(3) -0.058(2) 0.0327(16) Uani 1 1 d .
O20 O 0.830(4) 0.486(4) -0.153(2) 0.0327(16) Uani 1 1 d .
O21 O 1.035(8) 0.602(7) 0.011(4) 0.0327(16) Uani 0.50 1 d P
O21' O 0.881(8) 0.497(7) 0.038(4) 0.0327(16) Uani 0.50 1 d P
O22 O 0.516(8) 0.006(7) 0.415(4) 0.0327(16) Uani 0.50 1 d P
O22' O 0.556(8) 0.092(7) 0.474(4) 0.0327(16) Uani 0.50 1 d P
O23 O 0.219(4) 0.177(3) 0.582(2) 0.0327(16) Uani 1 1 d .
O24 O 0.506(4) 0.266(3) 0.402(2) 0.0327(16) Uani 1 1 d .
O25 O 0.407(4) 0.252(4) 0.591(2) 0.0327(16) Uani 1 1 d .
O26 O 0.679(4) -0.001(4) 0.328(2) 0.0327(16) Uani 1 1 d .
O27 O 0.297(4) 0.286(3) 0.471(2) 0.0327(16) Uani 1 1 d .
O28 O 0.662(4) 0.205(3) 0.280(2) 0.0327(16) Uani 1 1 d .
O29 O 0.271(4) 0.060(4) 0.260(2) 0.0327(16) Uani 1 1 d .
O30 O 0.717(4) -0.216(3) 0.285(2) 0.0327(16) Uani 1 1 d .
O31 O 0.282(4) -0.067(3) 0.391(2) 0.0327(16) Uani 1 1 d .
O32 O 0.876(4) 0.139(4) 0.526(2) 0.0327(16) Uani 1 1 d .
O33 O 0.162(4) 0.051(4) 0.494(2) 0.0327(16) Uani 1 1 d .
O34 O 0.622(4) 0.230(4) 0.522(2) 0.0327(16) Uani 1 1 d .
O35 O 0.733(4) 0.122(3) 0.415(2) 0.0327(16) Uani 1 1 d .
O36 O 0.455(4) 0.131(4) 0.315(2) 0.0327(16) Uani 1 1 d .
O37 O 0.246(4) 0.149(3) 0.388(2) 0.0327(16) Uani 1 1 d .
O38 O 0.440(4) 0.424(4) 0.495(2) 0.0327(16) Uani 1 1 d .
O39 O 0.053(4) 0.276(3) 0.472(2) 0.0327(16) Uani 1 1 d .
O40 O 0.489(4) -0.082(3) 0.327(2) 0.0327(16) Uani 1 1 d .
O1W O 0.740(6) 0.405(5) 0.399(3) 0.071(18) Uani 1 1 d .
O2W O 0.708(4) 0.050(3) 0.042(2) 0.0342(8) Uani 1 1 d .
O3W O 0.253(4) 0.860(3) 0.089(2) 0.0342(8) Uani 1 1 d .

loop_
_atom_site_aniso_label
_atom_site_aniso_U_11
_atom_site_aniso_U_22
_atom_site_aniso_U_33
_atom_site_aniso_U_23
_atom_site_aniso_U_13
_atom_site_aniso_U_12
Ag1 0.0184(19) 0.0056(16) 0.017(2) -0.0003(14) -0.0011(15) -0.0048(14)
Ag2 0.063(2) 0.0089(13) 0.0348(19) 0.0081(13) -0.0198(16) -0.0170(14)
Ag3 0.036(2) 0.0086(18) 0.029(2) -0.0005(16) 0.0121(19) -0.0116(17)
Ag4 0.063(2) 0.0089(13) 0.0348(19) 0.0081(13) -0.0198(16) -0.0170(14)
N1 0.020(7) 0.004(5) 0.017(7) 0.003(5) -0.003(5) -0.003(5)
N2 0.020(7) 0.004(5) 0.017(7) 0.003(5) -0.003(5) -0.003(5)
N3 0.020(7) 0.004(5) 0.017(7) 0.003(5) -0.003(5) -0.003(5)
N4 0.020(7) 0.004(5) 0.017(7) 0.003(5) -0.003(5) -0.003(5)
N5 0.020(7) 0.004(5) 0.017(7) 0.003(5) -0.003(5) -0.003(5)
N6 0.020(7) 0.004(5) 0.017(7) 0.003(5) -0.003(5) -0.003(5)
N7 0.020(7) 0.004(5) 0.017(7) 0.003(5) -0.003(5) -0.003(5)
N8 0.020(7) 0.004(5) 0.017(7) 0.003(5) -0.003(5) -0.003(5)
N9 0.020(7) 0.004(5) 0.017(7) 0.003(5) -0.003(5) -0.003(5)
N10 0.020(7) 0.004(5) 0.017(7) 0.003(5) -0.003(5) -0.003(5)
N11 0.020(7) 0.004(5) 0.017(7) 0.003(5) -0.003(5) -0.003(5)
N12 0.020(7) 0.004(5) 0.017(7) 0.003(5) -0.003(5) -0.003(5)
C1 0.023(8) 0.008(6) 0.021(8) -0.006(5) 0.004(6) 0.003(6)
C2 0.023(8) 0.008(6) 0.021(8) -0.006(5) 0.004(6) 0.003(6)
C3 0.023(8) 0.008(6) 0.021(8) -0.006(5) 0.004(6) 0.003(6)
C4 0.023(8) 0.008(6) 0.021(8) -0.006(5) 0.004(6) 0.003(6)
C5 0.023(8) 0.008(6) 0.021(8) -0.006(5) 0.004(6) 0.003(6)
C6 0.023(8) 0.008(6) 0.021(8) -0.006(5) 0.004(6) 0.003(6)
C7 0.023(8) 0.008(6) 0.021(8) -0.006(5) 0.004(6) 0.003(6)
C8 0.023(8) 0.008(6) 0.021(8) -0.006(5) 0.004(6) 0.003(6)
C9 0.023(8) 0.008(6) 0.021(8) -0.006(5) 0.004(6) 0.003(6)
C10 0.023(8) 0.008(6) 0.021(8) -0.006(5) 0.004(6) 0.003(6)
C11 0.023(8) 0.008(6) 0.021(8) -0.006(5) 0.004(6) 0.003(6)
C12 0.023(8) 0.008(6) 0.021(8) -0.006(5) 0.004(6) 0.003(6)
C13 0.023(8) 0.008(6) 0.021(8) -0.006(5) 0.004(6) 0.003(6)
C14 0.023(8) 0.008(6) 0.021(8) -0.006(5) 0.004(6) 0.003(6)
W1 0.0271(12) 0.0120(10) 0.0189(11) 0.0075(8) -0.0132(9) -0.0092(9)
W2 0.0131(10) 0.0176(10) 0.0188(11) 0.0139(8) 0.0007(8) -0.0066(8)
W3 0.0126(10) 0.0128(10) 0.0134(10) 0.0046(8) -0.0026(8) -0.0006(8)
W4 0.0141(10) 0.0218(11) 0.0135(10) 0.0022(8) -0.0006(8) -0.0112(8)
W5 0.0206(11) 0.0093(9) 0.0185(11) 0.0042(8) -0.0024(8) -0.0040(8)
W6 0.0113(10) 0.0167(10) 0.0273(12) -0.0066(9) 0.0025(8) -0.0034(8)
W7 0.0211(11) 0.0148(10) 0.0141(11) 0.0055(8) -0.0016(8) -0.0119(8)
W8 0.0265(12) 0.0074(9) 0.0125(10) 0.0001(8) 0.0012(8) -0.0079(8)
W9 0.0165(10) 0.0086(9) 0.0162(11) -0.0006(8) 0.0015(8) -0.0051(8)
W10 0.0189(11) 0.0306(12) 0.0149(11) 0.0131(9) -0.0038(8) -0.0103(9)
W11 0.0210(11) 0.0180(11) 0.0107(10) 0.0059(8) 0.0073(8) 0.0014(9)
W12 0.0149(11) 0.0320(13) 0.0171(11) -0.0079(9) -0.0009(8) -0.0014(9)
P1 0.007(8) 0.012(8) 0.016(9) 0.004(7) -0.004(7) -0.003(7)
P2 0.063(2) 0.0089(13) 0.0348(19) 0.0081(13) -0.0198(16) -0.0170(14)
O1 0.034(4) 0.038(4) 0.027(4) 0.000(3) -0.002(3) -0.013(3)
O1' 0.034(4) 0.038(4) 0.027(4) 0.000(3) -0.002(3) -0.013(3)
O2 0.034(4) 0.038(4) 0.027(4) 0.000(3) -0.002(3) -0.013(3)
O2' 0.034(4) 0.038(4) 0.027(4) 0.000(3) -0.002(3) -0.013(3)
O3 0.034(4) 0.038(4) 0.027(4) 0.000(3) -0.002(3) -0.013(3)
O4 0.034(4) 0.038(4) 0.027(4) 0.000(3) -0.002(3) -0.013(3)
O5 0.034(4) 0.038(4) 0.027(4) 0.000(3) -0.002(3) -0.013(3)
O6 0.034(4) 0.038(4) 0.027(4) 0.000(3) -0.002(3) -0.013(3)
O7 0.034(4) 0.038(4) 0.027(4) 0.000(3) -0.002(3) -0.013(3)
O8 0.034(4) 0.038(4) 0.027(4) 0.000(3) -0.002(3) -0.013(3)
O9 0.034(4) 0.038(4) 0.027(4) 0.000(3) -0.002(3) -0.013(3)
O10 0.034(4) 0.038(4) 0.027(4) 0.000(3) -0.002(3) -0.013(3)
O11 0.034(4) 0.038(4) 0.027(4) 0.000(3) -0.002(3) -0.013(3)
O12 0.034(4) 0.038(4) 0.027(4) 0.000(3) -0.002(3) -0.013(3)
O13 0.034(4) 0.038(4) 0.027(4) 0.000(3) -0.002(3) -0.013(3)
O14 0.034(4) 0.038(4) 0.027(4) 0.000(3) -0.002(3) -0.013(3)
O15 0.034(4) 0.038(4) 0.027(4) 0.000(3) -0.002(3) -0.013(3)
O16 0.034(4) 0.038(4) 0.027(4) 0.000(3) -0.002(3) -0.013(3)
O17 0.034(4) 0.038(4) 0.027(4) 0.000(3) -0.002(3) -0.013(3)
O18 0.034(4) 0.038(4) 0.027(4) 0.000(3) -0.002(3) -0.013(3)
O19 0.034(4) 0.038(4) 0.027(4) 0.000(3) -0.002(3) -0.013(3)
O20 0.034(4) 0.038(4) 0.027(4) 0.000(3) -0.002(3) -0.013(3)
O21 0.034(4) 0.038(4) 0.027(4) 0.000(3) -0.002(3) -0.013(3)
O21' 0.034(4) 0.038(4) 0.027(4) 0.000(3) -0.002(3) -0.013(3)
O22 0.034(4) 0.038(4) 0.027(4) 0.000(3) -0.002(3) -0.013(3)
O22' 0.034(4) 0.038(4) 0.027(4) 0.000(3) -0.002(3) -0.013(3)
O23 0.034(4) 0.038(4) 0.027(4) 0.000(3) -0.002(3) -0.013(3)
O24 0.034(4) 0.038(4) 0.027(4) 0.000(3) -0.002(3) -0.013(3)
O25 0.034(4) 0.038(4) 0.027(4) 0.000(3) -0.002(3) -0.013(3)
O26 0.034(4) 0.038(4) 0.027(4) 0.000(3) -0.002(3) -0.013(3)
O27 0.034(4) 0.038(4) 0.027(4) 0.000(3) -0.002(3) -0.013(3)
O28 0.034(4) 0.038(4) 0.027(4) 0.000(3) -0.002(3) -0.013(3)
O29 0.034(4) 0.038(4) 0.027(4) 0.000(3) -0.002(3) -0.013(3)
O30 0.034(4) 0.038(4) 0.027(4) 0.000(3) -0.002(3) -0.013(3)
O31 0.034(4) 0.038(4) 0.027(4) 0.000(3) -0.002(3) -0.013(3)
O32 0.034(4) 0.038(4) 0.027(4) 0.000(3) -0.002(3) -0.013(3)
O33 0.034(4) 0.038(4) 0.027(4) 0.000(3) -0.002(3) -0.013(3)
O34 0.034(4) 0.038(4) 0.027(4) 0.000(3) -0.002(3) -0.013(3)
O35 0.034(4) 0.038(4) 0.027(4) 0.000(3) -0.002(3) -0.013(3)
O36 0.034(4) 0.038(4) 0.027(4) 0.000(3) -0.002(3) -0.013(3)
O37 0.034(4) 0.038(4) 0.027(4) 0.000(3) -0.002(3) -0.013(3)
O38 0.034(4) 0.038(4) 0.027(4) 0.000(3) -0.002(3) -0.013(3)
O39 0.034(4) 0.038(4) 0.027(4) 0.000(3) -0.002(3) -0.013(3)
O40 0.034(4) 0.038(4) 0.027(4) 0.000(3) -0.002(3) -0.013(3)
O1W 0.07(4) 0.08(4) 0.10(5) -0.01(3) 0.01(3) -0.07(4)
O2W 0.063(2) 0.0089(13) 0.0348(19) 0.0081(13) -0.0198(16) -0.0170(14)
O3W 0.063(2) 0.0089(13) 0.0348(19) 0.0081(13) -0.0198(16) -0.0170(14)

loop_
_atom_type_symbol
_atom_type_description
_atom_type_scat_dispersion_real
_atom_type_scat_dispersion_imag
_atom_type_scat_source
C C 0.0033 0.0016 'International Tables Vol C Tables 4.2.6.8 and 6.1.1.4'
Ag Ag -0.8971 1.1015 'International Tables Vol C Tables 4.2.6.8 and 6.1.1.4'
H H 0.0000 0.0000 'International Tables Vol C Tables 4.2.6.8 and 6.1.1.4'
N N 0.0061 0.0033 'International Tables Vol C Tables 4.2.6.8 and 6.1.1.4'
O O 0.0106 0.0060 'International Tables Vol C Tables 4.2.6.8 and 6.1.1.4'
P P 0.1023 0.0942 'International Tables Vol C Tables 4.2.6.8 and 6.1.1.4'
W W -0.8490 6.8722 'International Tables Vol C Tables 4.2.6.8 and 6.1.1.4'

loop_
_geom_angle_atom_site_label_1
_geom_angle_atom_site_label_2
_geom_angle_atom_site_label_3
_geom_angle
_geom_angle_site_symmetry_1
_geom_angle_site_symmetry_3
N1 Ag1 N9 177.0(15) . .
N3 Ag2 N7 160.8(16) . 1_645
O3W Ag3 N10 99.2(14) . 1_565
O3W Ag3 N8 107.1(14) . .
N10 Ag3 N8 153.4(15) 1_565 .
O3W Ag3 O7 87.5(15) . .
N10 Ag3 O7 91.8(15) 1_565 .
N8 Ag3 O7 93.1(15) . .
N4 Ag4 N6 155.2(16) . 1_655
C7 N1 N2 105(4) . .
C7 N1 Ag1 129(3) . .
N2 N1 Ag1 125(3) . .
C6 N2 N1 111(4) . .
C6 N2 C5 134(4) . .
N1 N2 C5 115(4) . .
C1 N3 N5 104(4) . .
C1 N3 Ag2 129(3) . .
N5 N3 Ag2 127(3) . .
C2 N4 C1 103(4) . .
C2 N4 Ag4 126(3) . .
C1 N4 Ag4 131(4) . .
C2 N5 N3 107(4) . .
C2 N5 C3 132(4) . .
N3 N5 C3 120(4) . .
C10 N6 C14 106(4) . .
C10 N6 Ag4 129(3) . 1_455
C14 N6 Ag4 123(3) . 1_455
C14 N7 N11 107(4) . .
C14 N7 Ag2 132(4) . 1_465
N11 N7 Ag2 121(3) . 1_465
C12 N8 N12 108(4) . .
C12 N8 Ag3 130(3) . .
N12 N8 Ag3 120(3) . .
C12 N9 C13 106(4) . .
C12 N9 Ag1 128(4) . .
C13 N9 Ag1 126(3) . .
C6 N10 C7 102(4) . .
C6 N10 Ag3 127(3) . 1_545
C7 N10 Ag3 130(3) . 1_545
N7 N11 C9 135(4) . .
N7 N11 C10 107(4) . .
C9 N11 C10 118(4) . .
C13 N12 N8 112(4) . .
C13 N12 C11 128(4) . .
N8 N12 C11 120(4) . .
N3 C1 N4 113(5) . .
N3 C1 H1A 123.4 . .
N4 C1 H1A 123.4 . .
N4 C2 N5 113(5) . .
N4 C2 H2A 123.6 . .
N5 C2 H2A 123.6 . .
N5 C3 C4 110(4) . .
N5 C3 H3A 109.6 . .
C4 C3 H3A 109.6 . .
N5 C3 H3B 109.6 . .
C4 C3 H3B 109.6 . .
H3A C3 H3B 108.2 . .
C5 C4 C3 117(4) . .
C5 C4 H4A 108.1 . .
C3 C4 H4A 108.1 . .
C5 C4 H4B 108.1 . .
C3 C4 H4B 108.1 . .
H4A C4 H4B 107.3 . .
C4 C5 N2 112(4) . .
C4 C5 H5A 109.1 . .
N2 C5 H5A 109.1 . .
C4 C5 H5B 109.1 . .
N2 C5 H5B 109.1 . .
H5A C5 H5B 107.8 . .
N2 C6 N10 111(4) . .
N2 C6 H6A 124.7 . .
N10 C6 H6A 124.7 . .
N1 C7 N10 112(5) . .
N1 C7 H7A 124.1 . .
N10 C7 H7A 124.1 . .
C11 C8 C9 111(4) . .
C11 C8 H8A 109.3 . .
C9 C8 H8A 109.3 . .
C11 C8 H8B 109.3 . .
C9 C8 H8B 109.3 . .
H8A C8 H8B 108.0 . .
N11 C9 C8 117(4) . .
N11 C9 H9A 108.1 . .
C8 C9 H9A 108.1 . .
N11 C9 H9B 108.1 . .
C8 C9 H9B 108.1 . .
H9A C9 H9B 107.3 . .
N6 C10 N11 109(4) . .
N6 C10 H10A 125.7 . .
N11 C10 H10A 125.7 . .
C8 C11 N12 113(5) . .
C8 C11 H11A 109.0 . .
N12 C11 H11A 109.0 . .
C8 C11 H11B 109.0 . .
N12 C11 H11B 109.0 . .
H11A C11 H11B 107.8 . .
N8 C12 N9 108(5) . .
N8 C12 H12A 125.8 . .
N9 C12 H12A 125.8 . .
N12 C13 N9 106(4) . .
N12 C13 H13A 127.0 . .
N9 C13 H13A 127.0 . .
N7 C14 N6 111(5) . .
N7 C14 H14A 124.4 . .
N6 C14 H14A 124.4 . .
O29 W1 O37 105(2) . .
O29 W1 O36 102.7(19) . .
O37 W1 O36 90.3(19) . .
O29 W1 O40 105.5(19) . .
O37 W1 O40 149.6(18) . .
O36 W1 O40 86.6(18) . .
O29 W1 O31 101.9(19) . .
O37 W1 O31 89.3(18) . .
O36 W1 O31 154.7(18) . .
O40 W1 O31 81.1(17) . .
O29 W1 O22 159(2) . .
O37 W1 O22 92(2) . .
O36 W1 O22 65(2) . .
O40 W1 O22 59(2) . .
O31 W1 O22 90(2) . .
O28 W2 O26 97.4(19) . .
O28 W2 O35 101.8(19) . .
O26 W2 O35 89.9(19) . .
O28 W2 O36 100.2(19) . .
O26 W2 O36 86.5(19) . .
O35 W2 O36 158.0(17) . .
O28 W2 O24 102.1(19) . .
O26 W2 O24 160.3(17) . .
O35 W2 O24 88.5(18) . .
O36 W2 O24 87.6(18) . .
O28 W2 O22 156(3) . .
O26 W2 O22 66(2) . .
O35 W2 O22 95(2) . .
O36 W2 O22 64(2) . .
O24 W2 O22 95(2) . .
O28 W2 O22' 160(3) . .
O26 W2 O22' 96(2) . .
O35 W2 O22' 64(2) . .
O36 W2 O22' 95(2) . .
O24 W2 O22' 65(2) . .
O22 W2 O22' 43(3) . .
O39 W3 O33 103(2) . .
O39 W3 O23 103.3(19) . .
O33 W3 O23 89.6(18) . .
O39 W3 O37 103.2(19) . .
O33 W3 O37 84.8(18) . .
O23 W3 O37 153.4(18) . .
O39 W3 O27 100.2(19) . .
O33 W3 O27 156.6(18) . .
O23 W3 O27 87.5(18) . .
O37 W3 O27 87.5(18) . .
O39 W3 O1' 160(3) . .
O33 W3 O1' 93(2) . .
O23 W3 O1' 65(2) . .
O37 W3 O1' 90(2) . .
O27 W3 O1' 65(2) . .
O39 W3 O1 163(3) . .
O33 W3 O1 64(2) . .
O23 W3 O1 88(2) . .
O37 W3 O1 66(2) . .
O27 W3 O1 93(2) . .
O1' W3 O1 37(3) . .
O32 W4 O31 100(2) . 2_656
O32 W4 O34 105(2) . .
O31 W4 O34 85.4(18) 2_656 .
O32 W4 O33 99(2) . 2_656
O31 W4 O33 89.7(18) 2_656 2_656
O34 W4 O33 156.2(18) . 2_656
O32 W4 O35 105.0(19) . .
O31 W4 O35 154.8(18) 2_656 .
O34 W4 O35 86.9(18) . .
O33 W4 O35 87.7(18) 2_656 .
O32 W4 O22' 163(2) . .
O31 W4 O22' 93(2) 2_656 .
O34 W4 O22' 64(2) . .
O33 W4 O22' 93(2) 2_656 .
O35 W4 O22' 62(2) . .
O32 W4 O1 159(2) . 2_656
O31 W4 O1 70(2) 2_656 2_656
O34 W4 O1 93(2) . 2_656
O33 W4 O1 64(2) 2_656 2_656
O35 W4 O1 87(2) . 2_656
O22' W4 O1 38(3) . 2_656
O38 W5 O27 104(2) . .
O38 W5 O24 101.2(19) . .
O27 W5 O24 88.4(18) . .
O38 W5 O34 99(2) . .
O27 W5 O34 157.0(19) . .
O24 W5 O34 89.1(18) . .
O38 W5 O25 101.2(19) . .
O27 W5 O25 86.6(18) . .
O24 W5 O25 157.6(19) . .
O34 W5 O25 87.1(17) . .
O38 W5 O1' 160(2) . .
O27 W5 O1' 64(2) . .
O24 W5 O1' 94(2) . .
O34 W5 O1' 94(2) . .
O25 W5 O1' 64(2) . .
O38 W5 O22' 157(2) . .
O27 W5 O22' 94(2) . .
O24 W5 O22' 66(2) . .
O34 W5 O22' 64(2) . .
O25 W5 O22' 93(2) . .
O1' W5 O22' 42(3) . .
O30 W6 O40 103(2) . .
O30 W6 O25 101.5(19) . 2_656
O40 W6 O25 87.9(18) . 2_656
O30 W6 O23 102.9(19) . 2_656
O40 W6 O23 153.8(19) . 2_656
O25 W6 O23 87.4(18) 2_656 2_656
O30 W6 O26 100.6(19) . .
O40 W6 O26 87.3(18) . .
O25 W6 O26 157.9(18) 2_656 .
O23 W6 O26 87.4(18) 2_656 .
O30 W6 O22 157(2) . .
O40 W6 O22 60(2) . .
O25 W6 O22 94(2) 2_656 .
O23 W6 O22 95(2) 2_656 .
O26 W6 O22 65(2) . .
O30 W6 O1' 159(2) . 2_656
O40 W6 O1' 92(2) . 2_656
O25 W6 O1' 65(2) 2_656 2_656
O23 W6 O1' 63(2) 2_656 2_656
O26 W6 O1' 94(2) . 2_656
O22 W6 O1' 44(3) . 2_656
O18 W7 O11 103.3(19) . .
O18 W7 O10 97.7(19) . .
O11 W7 O10 89.3(18) . .
O18 W7 O19 104.0(19) . .
O11 W7 O19 87.7(18) . .
O10 W7 O19 158.2(18) . .
O18 W7 O16 98.1(19) . .
O11 W7 O16 158.6(18) . .
O10 W7 O16 89.0(18) . .
O19 W7 O16 86.0(18) . .
O18 W7 O21' 160(3) . .
O11 W7 O21' 91(2) . .
O10 W7 O21' 69(2) . .
O19 W7 O21' 90(2) . .
O16 W7 O21' 68(2) . .
O18 W7 O21 160(3) . 2_765
O11 W7 O21 64(2) . 2_765
O10 W7 O21 97(2) . 2_765
O19 W7 O21 63(2) . 2_765
O16 W7 O21 95(2) . 2_765
O21' W7 O21 39(3) . 2_765
O14 W8 O12 105(2) . .
O14 W8 O5 103(2) . .
O12 W8 O5 84.2(18) . .
O14 W8 O11 103.2(19) . 2_765
O12 W8 O11 151.5(18) . 2_765
O5 W8 O11 89.7(18) . 2_765
O14 W8 O4 102.1(19) . .
O12 W8 O4 89.1(18) . .
O5 W8 O4 155.1(18) . .
O11 W8 O4 84.8(18) 2_765 .
O14 W8 O2 160(3) . 2_765
O12 W8 O2 62(2) . 2_765
O5 W8 O2 91(2) . 2_765
O11 W8 O2 91(2) 2_765 2_765
O4 W8 O2 64(2) . 2_765
O14 W8 O21 159(3) . .
O12 W8 O21 89(2) . .
O5 W8 O21 63(2) . .
O11 W8 O21 63(2) 2_765 .
O4 W8 O21 93(2) . .
O2 W8 O21 41(3) 2_765 .
O8 W9 O20 106(2) . .
O8 W9 O19 100(2) . .
O20 W9 O19 86.5(18) . .
O8 W9 O13 107(2) . .
O20 W9 O13 93.6(18) . .
O19 W9 O13 151.6(19) . .
O8 W9 O5 101.4(19) . 2_765
O20 W9 O5 152.7(19) . 2_765
O19 W9 O5 88.2(18) . 2_765
O13 W9 O5 78.8(17) . 2_765
O8 W9 O21 155(2) . 2_765
O20 W9 O21 92(2) . 2_765
O19 W9 O21 64(2) . 2_765
O13 W9 O21 88(2) . 2_765
O5 W9 O21 62(2) 2_765 2_765
O8 W9 O2' 164(2) . .
O20 W9 O2' 64(2) . .
O19 W9 O2' 93(2) . .
O13 W9 O2' 63(2) . .
O5 W9 O2' 89(2) 2_765 .
O21 W9 O2' 41(3) 2_765 .
O9 W10 O4 103(2) . .
O9 W10 O15 100.1(19) . .
O4 W10 O15 90.1(19) . .
O9 W10 O3 99.4(19) . .
O4 W10 O3 86.1(18) . .
O15 W10 O3 160.4(17) . .
O9 W10 O20 102.1(19) . .
O4 W10 O20 154.1(17) . .
O15 W10 O20 90.0(18) . .
O3 W10 O20 85.2(17) . .
O9 W10 O2' 157(3) . .
O4 W10 O2' 94(2) . .
O15 W10 O2' 65(2) . .
O3 W10 O2' 96(2) . .
O20 W10 O2' 63(2) . .
O9 W10 O2 161(2) . 2_765
O4 W10 O2 63(2) . 2_765
O15 W10 O2 94(2) . 2_765
O3 W10 O2 67(2) . 2_765
O20 W10 O2 91(2) . 2_765
O2' W10 O2 42(3) . 2_765
O6 W11 O17 100.3(19) . .
O6 W11 O13 108(2) . 2_765
O17 W11 O13 89.4(18) . 2_765
O6 W11 O15 100.3(19) . 2_765
O17 W11 O15 158.6(18) . 2_765
O13 W11 O15 89.9(18) 2_765 2_765
O6 W11 O10 97.2(19) . .
O17 W11 O10 87.6(18) . .
O13 W11 O10 154.9(18) 2_765 .
O15 W11 O10 84.0(18) 2_765 .
O6 W11 O2' 160(2) . 2_765
O17 W11 O2' 97(2) . 2_765
O13 W11 O2' 62(2) 2_765 2_765
O15 W11 O2' 64(2) 2_765 2_765
O10 W11 O2' 93(2) . 2_765
O6 W11 O21' 159(2) . .
O17 W11 O21' 68(2) . .
O13 W11 O21' 90(2) 2_765 .
O15 W11 O21' 90(2) 2_765 .
O10 W11 O21' 65(2) . .
O2' W11 O21' 41(3) 2_765 .
O7 W12 O12 103(2) . .
O7 W12 O16 101.2(19) . .
O12 W12 O16 154.4(18) . .
O7 W12 O3 100.8(19) . .
O12 W12 O3 88.5(18) . .
O16 W12 O3 93.9(18) . .
O7 W12 O17 95.8(19) . .
O12 W12 O17 84.6(17) . .
O16 W12 O17 85.9(18) . .
O3 W12 O17 163.1(17) . .
O7 W12 O2 158(2) . 2_765
O12 W12 O2 59(2) . 2_765
O16 W12 O2 98(2) . 2_765
O3 W12 O2 68(2) . 2_765
O17 W12 O2 95(2) . 2_765
O7 W12 O21' 158(2) . .
O12 W12 O21' 89(2) . .
O16 W12 O21' 66(2) . .
O3 W12 O21' 97(2) . .
O17 W12 O21' 67(2) . .
O2 W12 O21' 42(3) 2_765 .
O1 P1 O1 180.000(14) 2_656 .
O1 P1 O22' 68(5) 2_656 .
O1 P1 O22' 112(5) . .
O1 P1 O22' 112(5) 2_656 2_656
O1 P1 O22' 68(5) . 2_656
O22' P1 O22' 180(6) . 2_656
O1 P1 O1' 115(5) 2_656 .
O1 P1 O1' 65(5) . .
O22' P1 O1' 72(4) . .
O22' P1 O1' 108(4) 2_656 .
O1 P1 O1' 65(5) 2_656 2_656
O1 P1 O1' 115(5) . 2_656
O22' P1 O1' 108(4) . 2_656
O22' P1 O1' 72(4) 2_656 2_656
O1' P1 O1' 180.000(16) . 2_656
O1 P1 O22 76(5) 2_656 2_656
O1 P1 O22 104(5) . 2_656
O22' P1 O22 109(4) . 2_656
O22' P1 O22 71(4) 2_656 2_656
O1' P1 O22 72(4) . 2_656
O1' P1 O22 108(4) 2_656 2_656
O1 P1 O22 104(5) 2_656 .
O1 P1 O22 76(4) . .
O22' P1 O22 71(4) . .
O22' P1 O22 109(4) 2_656 .
O1' P1 O22 108(4) . .
O1' P1 O22 72(4) 2_656 .
O22 P1 O22 180.000(10) 2_656 .
O21 P2 O21 180(6) . 2_765
O21 P2 O2' 72(4) . 2_765
O21 P2 O2' 108(4) 2_765 2_765
O21 P2 O2' 108(4) . .
O21 P2 O2' 72(4) 2_765 .
O2' P2 O2' 180.000(5) 2_765 .
O21 P2 O21' 112(5) . .
O21 P2 O21' 68(5) 2_765 .
O2' P2 O21' 72(5) 2_765 .
O2' P2 O21' 108(5) . .
O21 P2 O21' 68(5) . 2_765
O21 P2 O21' 112(5) 2_765 2_765
O2' P2 O21' 108(5) 2_765 2_765
O2' P2 O21' 72(5) . 2_765
O21' P2 O21' 180(7) . 2_765
O21 P2 O2 68(4) . 2_765
O21 P2 O2 112(4) 2_765 2_765
O2' P2 O2 109(4) 2_765 2_765
O2' P2 O2 71(4) . 2_765
O21' P2 O2 74(4) . 2_765
O21' P2 O2 106(4) 2_765 2_765
O21 P2 O2 112(4) . .
O21 P2 O2 68(4) 2_765 .
O2' P2 O2 71(4) 2_765 .
O2' P2 O2 109(4) . .
O21' P2 O2 106(4) . .
O21' P2 O2 74(4) 2_765 .
O2 P2 O2 180(8) 2_765 .
P1 O1 O1' 62(5) . .
P1 O1 O22' 61(4) . 2_656
O1' O1 O22' 102(6) . 2_656
P1 O1 W4 131(5) . 2_656
O1' O1 W4 139(6) . 2_656
O22' O1 W4 71(4) 2_656 2_656
P1 O1 W3 130(5) . .
O1' O1 W3 68(4) . .
O22' O1 W3 137(5) 2_656 .
W4 O1 W3 90(3) 2_656 .
P1 O1' O1 53(4) . .
P1 O1' O22' 54(4) . .
O1 O1' O22' 91(6) . .
P1 O1' W3 128(5) . .
O1 O1' W3 75(4) . .
O22' O1' W3 133(5) . .
P1 O1' W6 122(4) . 2_656
O1 O1' W6 129(5) . 2_656
O22' O1' W6 128(5) . 2_656
W3 O1' W6 93(3) . 2_656
P1 O1' W5 122(4) . .
O1 O1' W5 138(5) . .
O22' O1' W5 69(4) . .
W3 O1' W5 92(3) . .
W6 O1' W5 90(3) 2_656 .
P2 O2 O21 55(4) . 2_765
P2 O2 O2' 53(4) . 2_765
O21 O2 O2' 89(6) 2_765 2_765
P2 O2 W8 127(5) . 2_765
O21 O2 W8 72(4) 2_765 2_765
O2' O2 W8 134(5) 2_765 2_765
P2 O2 W12 122(4) . 2_765
O21 O2 W12 134(5) 2_765 2_765
O2' O2 W12 127(5) 2_765 2_765
W8 O2 W12 93(3) 2_765 2_765
P2 O2 W10 121(5) . 2_765
O21 O2 W10 131(5) 2_765 2_765
O2' O2 W10 68(4) 2_765 2_765
W8 O2 W10 93(3) 2_765 2_765
W12 O2 W10 91(3) 2_765 2_765
P2 O2' O21 54(4) . 2_765
P2 O2' O2 56(4) . 2_765
O21 O2' O2 91(5) 2_765 2_765
P2 O2' O21' 54(4) . 2_765
O21 O2' O21' 90(5) 2_765 2_765
O2 O2' O21' 87(6) 2_765 2_765
P2 O2' W10 126(5) . .
O21 O2' W10 133(5) 2_765 .
O2 O2' W10 70(4) 2_765 .
O21' O2' W10 130(5) 2_765 .
P2 O2' W9 123(4) . .
O21 O2' W9 69(4) 2_765 .
O2 O2' W9 131(5) 2_765 .
O21' O2' W9 134(5) 2_765 .
W10 O2' W9 91(3) . .
P2 O2' W11 124(5) . 2_765
O21 O2' W11 128(5) 2_765 2_765
O2 O2' W11 133(5) 2_765 2_765
O21' O2' W11 71(4) 2_765 2_765
W10 O2' W11 92(3) . 2_765
W9 O2' W11 90(3) . 2_765
W12 O3 W10 133(2) . .
W10 O4 W8 139(2) . .
W8 O5 W9 141(2) . 2_765
W12 O7 Ag3 122(2) . .
W7 O10 W11 134(2) . .
W7 O11 W8 141(2) . 2_765
W8 O12 W12 144(3) . .
W9 O13 W11 142(2) . 2_765
W10 O15 W11 138(2) . 2_765
W12 O16 W7 134(2) . .
W11 O17 W12 136(2) . .
W9 O19 W7 142(2) . .
W9 O20 W10 140(2) . .
P2 O21 O21' 56(4) . 2_765
P2 O21 O2 57(4) . 2_765
O21' O21 O2 93(6) 2_765 2_765
P2 O21 O2' 54(4) . 2_765
O21' O21 O2' 91(6) 2_765 2_765
O2 O21 O2' 92(6) 2_765 2_765
P2 O21 W8 125(5) . .
O21' O21 W8 132(5) 2_765 .
O2 O21 W8 67(4) 2_765 .
O2' O21 W8 131(5) 2_765 .
P2 O21 W9 124(4) . 2_765
O21' O21 W9 130(5) 2_765 2_765
O2 O21 W9 132(5) 2_765 2_765
O2' O21 W9 70(4) 2_765 2_765
W8 O21 W9 92(3) . 2_765
P2 O21 W7 124(5) . 2_765
O21' O21 W7 68(4) 2_765 2_765
O2 O21 W7 129(5) 2_765 2_765
O2' O21 W7 132(5) 2_765 2_765
W8 O21 W7 91(3) . 2_765
W9 O21 W7 91(3) 2_765 2_765
P2 O21' O21 56(4) . 2_765
P2 O21' O2' 55(4) . 2_765
O21 O21' O2' 91(6) 2_765 2_765
P2 O21' W7 129(5) . .
O21 O21' W7 73(4) 2_765 .
O2' O21' W7 132(5) 2_765 .
P2 O21' W12 122(4) . .
O21 O21' W12 132(5) 2_765 .
O2' O21' W12 130(5) 2_765 .
W7 O21' W12 91(3) . .
P2 O21' W11 123(5) . .
O21 O21' W11 135(5) 2_765 .
O2' O21' W11 69(4) 2_765 .
W7 O21' W11 92(3) . .
W12 O21' W11 89(3) . .
P1 O22 O22' 52(4) . .
P1 O22 W6 122(4) . .
O22' O22 W6 130(5) . .
P1 O22 W1 124(4) . .
O22' O22 W1 131(5) . .
W6 O22 W1 95(3) . .
P1 O22 W2 120(5) . .
O22' O22 W2 68(4) . .
W6 O22 W2 94(3) . .
W1 O22 W2 94(3) . .
P1 O22' O1 52(4) . 2_656
P1 O22' O22 57(4) . .
O1 O22' O22 87(6) 2_656 .
P1 O22' O1' 54(4) . .
O1 O22' O1' 91(6) 2_656 .
O22 O22' O1' 89(5) . .
P1 O22' W2 126(5) . .
O1 O22' W2 128(5) 2_656 .
O22 O22' W2 69(4) . .
O1' O22' W2 131(5) . .
P1 O22' W4 123(4) . .
O1 O22' W4 72(4) 2_656 .
O22 O22' W4 133(5) . .
O1' O22' W4 131(5) . .
W2 O22' W4 93(3) . .
P1 O22' W5 123(4) . .
O1 O22' W5 135(6) 2_656 .
O22 O22' W5 130(5) . .
O1' O22' W5 69(4) . .
W2 O22' W5 92(3) . .
W4 O22' W5 91(3) . .
W6 O23 W3 139(2) 2_656 .
W5 O24 W2 136(2) . .
W6 O25 W5 141(3) 2_656 .
W2 O26 W6 136(2) . .
W5 O27 W3 139(2) . .
W4 O31 W1 139(3) 2_656 .
W3 O33 W4 141(2) . 2_656
W4 O34 W5 140(3) . .
W2 O35 W4 140(2) . .
W1 O36 W2 137(2) . .
W1 O37 W3 145(2) . .
W6 O40 W1 144(3) . .

loop_
_geom_bond_atom_site_label_1
_geom_bond_atom_site_label_2
_geom_bond_distance
_geom_bond_site_symmetry_2
Ag1 N1 2.20(4) .
Ag1 N9 2.21(4) .
Ag2 N3 2.15(4) .
Ag2 N7 2.18(4) 1_645
Ag3 O3W 2.31(4) .
Ag3 N10 2.19(4) 1_565
Ag3 N8 2.23(4) .
Ag3 O7 2.50(4) .
Ag4 N4 2.17(4) .
Ag4 N6 2.23(4) 1_655
N1 C7 1.27(7) .
N1 N2 1.36(6) .
N2 C6 1.26(6) .
N2 C5 1.52(7) .
N3 C1 1.30(7) .
N3 N5 1.41(5) .
N4 C2 1.31(7) .
N4 C1 1.39(6) .
N5 C2 1.31(6) .
N5 C3 1.46(7) .
N6 C10 1.27(7) .
N6 C14 1.40(6) .
N6 Ag4 2.23(4) 1_455
N7 C14 1.25(7) .
N7 N11 1.36(6) .
N7 Ag2 2.18(4) 1_465
N8 C12 1.32(7) .
N8 N12 1.33(6) .
N9 C12 1.35(6) .
N9 C13 1.42(7) .
N10 C6 1.34(7) .
N10 C7 1.39(6) .
N10 Ag3 2.19(4) 1_545
N11 C9 1.36(7) .
N11 C10 1.38(6) .
N12 C13 1.28(6) .
N12 C11 1.43(7) .
C1 H1A 0.9300 .
C2 H2A 0.9300 .
C3 C4 1.50(8) .
C3 H3A 0.9700 .
C3 H3B 0.9700 .
C4 C5 1.50(7) .
C4 H4A 0.9700 .
C4 H4B 0.9700 .
C5 H5A 0.9700 .
C5 H5B 0.9700 .
C6 H6A 0.9300 .
C7 H7A 0.9300 .
C8 C11 1.44(7) .
C8 C9 1.66(7) .
C8 H8A 0.9700 .
C8 H8B 0.9700 .
C9 H9A 0.9700 .
C9 H9B 0.9700 .
C10 H10A 0.9300 .
C11 H11A 0.9700 .
C11 H11B 0.9700 .
C12 H12A 0.9300 .
C13 H13A 0.9300 .
C14 H14A 0.9300 .
W1 O29 1.65(4) .
W1 O37 1.81(4) .
W1 O36 1.88(4) .
W1 O40 1.92(4) .
W1 O31 1.94(4) .
W1 O22 2.41(8) .
W2 O28 1.68(4) .
W2 O26 1.83(4) .
W2 O35 1.83(4) .
W2 O36 1.93(4) .
W2 O24 1.97(4) .
W2 O22 2.44(8) .
W2 O22' 2.43(8) .
W3 O39 1.66(4) .
W3 O33 1.84(4) .
W3 O23 1.90(4) .
W3 O37 1.92(4) .
W3 O27 1.93(4) .
W3 O1' 2.40(8) .
W3 O1 2.51(8) .
W4 O32 1.55(4) .
W4 O31 1.85(4) 2_656
W4 O34 1.88(4) .
W4 O33 1.92(4) 2_656
W4 O35 1.94(4) .
W4 O22' 2.47(9) .
W4 O1 2.48(9) 2_656
W5 O38 1.68(4) .
W5 O27 1.84(4) .
W5 O24 1.85(4) .
W5 O34 1.89(4) .
W5 O25 1.92(4) .
W5 O1' 2.49(9) .
W5 O22' 2.48(9) .
W6 O30 1.68(4) .
W6 O40 1.81(4) .
W6 O25 1.84(4) 2_656
W6 O23 1.88(4) 2_656
W6 O26 1.99(4) .
W6 O22 2.41(9) .
W6 O1' 2.50(8) 2_656
W7 O18 1.68(4) .
W7 O11 1.83(4) .
W7 O10 1.90(4) .
W7 O19 1.94(4) .
W7 O16 1.92(4) .
W7 O21' 2.41(9) .
W7 O21 2.48(8) 2_765
W8 O14 1.65(4) .
W8 O12 1.81(4) .
W8 O5 1.83(4) .
W8 O11 1.93(4) 2_765
W8 O4 1.95(4) .
W8 O2 2.38(9) 2_765
W8 O21 2.46(8) .
W9 O8 1.64(4) .
W9 O20 1.77(4) .
W9 O19 1.83(4) .
W9 O13 1.87(4) .
W9 O5 1.93(4) 2_765
W9 O21 2.49(9) 2_765
W9 O2' 2.49(9) .
W10 O9 1.64(4) .
W10 O4 1.84(4) .
W10 O15 1.89(4) .
W10 O3 1.94(4) .
W10 O20 1.98(4) .
W10 O2' 2.45(8) .
W10 O2 2.49(8) 2_765
W11 O6 1.67(4) .
W11 O17 1.85(4) .
W11 O13 1.88(4) 2_765
W11 O15 1.92(4) 2_765
W11 O10 1.95(4) .
W11 O2' 2.50(8) 2_765
W11 O21' 2.53(8) .
W12 O7 1.65(4) .
W12 O12 1.90(4) .
W12 O16 1.91(4) .
W12 O3 1.92(4) .
W12 O17 1.97(4) .
W12 O2 2.47(8) 2_765
W12 O21' 2.52(8) .
P1 O1 1.36(8) 2_656
P1 O1 1.36(8) .
P1 O22' 1.52(8) .
P1 O22' 1.52(8) 2_656
P1 O1' 1.52(9) .
P1 O1' 1.52(9) 2_656
P1 O22 1.61(8) 2_656
P1 O22 1.61(8) .
P2 O21 1.49(9) .
P2 O21 1.49(9) 2_765
P2 O2' 1.50(8) 2_765
P2 O2' 1.50(8) .
P2 O21' 1.48(8) .
P2 O21' 1.48(8) 2_765
P2 O2 1.54(8) 2_765
P2 O2 1.54(8) .
O1 O1' 1.55(12) .
O1 O22' 1.60(11) 2_656
O1 W4 2.48(9) 2_656
O1' O22' 1.79(11) .
O1' W6 2.50(8) 2_656
O2 O21 1.69(12) 2_765
O2 O2' 1.76(12) 2_765
O2 W8 2.38(9) 2_765
O2 W12 2.47(8) 2_765
O2 W10 2.49(8) 2_765
O2' O21 1.75(11) 2_765
O2' O2 1.76(12) 2_765
O2' O21' 1.74(12) 2_765
O2' W11 2.50(8) 2_765
O5 W9 1.93(4) 2_765
O11 W8 1.93(4) 2_765
O13 W11 1.88(4) 2_765
O15 W11 1.92(4) 2_765
O21 O21' 1.65(12) 2_765
O21 O2 1.69(12) 2_765
O21 O2' 1.75(11) 2_765
O21 W9 2.49(9) 2_765
O21 W7 2.48(8) 2_765
O21' O21 1.65(12) 2_765
O21' O2' 1.74(12) 2_765
O22 O22' 1.80(12) .
O22' O1 1.60(11) 2_656
O23 W6 1.88(4) 2_656
O25 W6 1.84(4) 2_656
O31 W4 1.85(4) 2_656
O33 W4 1.92(4) 2_656

loop_
_geom_torsion_atom_site_label_1
_geom_torsion_atom_site_label_2
_geom_torsion_atom_site_label_3
_geom_torsion_atom_site_label_4
_geom_torsion
_geom_torsion_site_symmetry_1
_geom_torsion_site_symmetry_4
N9 Ag1 N1 C7 104(29) . .
N9 Ag1 N1 N2 -64(31) . .
C7 N1 N2 C6 -1(6) . .
Ag1 N1 N2 C6 169(3) . .
C7 N1 N2 C5 -178(4) . .
Ag1 N1 N2 C5 -8(5) . .
N7 Ag2 N3 C1 -161(5) 1_645 .
N7 Ag2 N3 N5 26(7) 1_645 .
N6 Ag4 N4 C2 -63(6) 1_655 .
N6 Ag4 N4 C1 107(5) 1_655 .
C1 N3 N5 C2 2(5) . .
Ag2 N3 N5 C2 177(3) . .
C1 N3 N5 C3 175(4) . .
Ag2 N3 N5 C3 -10(6) . .
O3W Ag3 N8 C12 67(5) . .
N10 Ag3 N8 C12 -122(5) 1_565 .
O7 Ag3 N8 C12 -21(5) . .
O3W Ag3 N8 N12 -131(3) . .
N10 Ag3 N8 N12 40(6) 1_565 .
O7 Ag3 N8 N12 140(4) . .
N1 Ag1 N9 C12 178(100) . .
N1 Ag1 N9 C13 2(32) . .
C14 N7 N11 C9 -173(5) . .
Ag2 N7 N11 C9 9(7) 1_465 .
C14 N7 N11 C10 1(5) . .
Ag2 N7 N11 C10 -177(3) 1_465 .
C12 N8 N12 C13 8(6) . .
Ag3 N8 N12 C13 -158(4) . .
C12 N8 N12 C11 -176(4) . .
Ag3 N8 N12 C11 19(6) . .
N5 N3 C1 N4 -3(6) . .
Ag2 N3 C1 N4 -178(3) . .
C2 N4 C1 N3 3(6) . .
Ag4 N4 C1 N3 -169(3) . .
C1 N4 C2 N5 -2(6) . .
Ag4 N4 C2 N5 171(3) . .
N3 N5 C2 N4 0(6) . .
C3 N5 C2 N4 -172(5) . .
C2 N5 C3 C4 -109(6) . .
N3 N5 C3 C4 80(5) . .
N5 C3 C4 C5 72(6) . .
C3 C4 C5 N2 178(4) . .
C6 N2 C5 C4 -17(8) . .
N1 N2 C5 C4 158(4) . .
N1 N2 C6 N10 2(6) . .
C5 N2 C6 N10 178(5) . .
C7 N10 C6 N2 -2(6) . .
Ag3 N10 C6 N2 -172(3) 1_545 .
N2 N1 C7 N10 0(6) . .
Ag1 N1 C7 N10 -169(3) . .
C6 N10 C7 N1 1(6) . .
Ag3 N10 C7 N1 171(3) 1_545 .
N7 N11 C9 C8 -63(7) . .
C10 N11 C9 C8 122(5) . .
C11 C8 C9 N11 -122(5) . .
C14 N6 C10 N11 -2(6) . .
Ag4 N6 C10 N11 -169(3) 1_455 .
N7 N11 C10 N6 0(6) . .
C9 N11 C10 N6 176(4) . .
C9 C8 C11 N12 76(6) . .
C13 N12 C11 C8 -109(6) . .
N8 N12 C11 C8 75(6) . .
N12 N8 C12 N9 -4(6) . .
Ag3 N8 C12 N9 160(3) . .
C13 N9 C12 N8 -1(6) . .
Ag1 N9 C12 N8 -178(3) . .
N8 N12 C13 N9 -8(6) . .
C11 N12 C13 N9 176(5) . .
C12 N9 C13 N12 6(6) . .
Ag1 N9 C13 N12 -178(3) . .
N11 N7 C14 N6 -2(6) . .
Ag2 N7 C14 N6 175(3) 1_465 .
C10 N6 C14 N7 3(6) . .
Ag4 N6 C14 N7 171(3) 1_455 .
O1 P1 O1 O1' -119(43) 2_656 .
O22' P1 O1 O1' -56(5) . .
O22' P1 O1 O1' 124(5) 2_656 .
O1' P1 O1 O1' 180.000(14) 2_656 .
O22 P1 O1 O1' 62(5) 2_656 .
O22 P1 O1 O1' -118(5) . .
O1 P1 O1 O22' 118(44) 2_656 2_656
O22' P1 O1 O22' 180.0 . 2_656
O1' P1 O1 O22' -124(5) . 2_656
O1' P1 O1 O22' 56(5) 2_656 2_656
O22 P1 O1 O22' -62(5) 2_656 2_656
O22 P1 O1 O22' 118(5) . 2_656
O1 P1 O1 W4 109(41) 2_656 2_656
O22' P1 O1 W4 171(5) . 2_656
O22' P1 O1 W4 -9(5) 2_656 2_656
O1' P1 O1 W4 -132(8) . 2_656
O1' P1 O1 W4 48(8) 2_656 2_656
O22 P1 O1 W4 -71(7) 2_656 2_656
O22 P1 O1 W4 109(7) . 2_656
O1 P1 O1 W3 -113(40) 2_656 .
O22' P1 O1 W3 -51(7) . .
O22' P1 O1 W3 129(7) 2_656 .
O1' P1 O1 W3 6(5) . .
O1' P1 O1 W3 -174(5) 2_656 .
O22 P1 O1 W3 67(6) 2_656 .
O22 P1 O1 W3 -113(6) . .
O39 W3 O1 P1 173(5) . .
O33 W3 O1 P1 -144(7) . .
O23 W3 O1 P1 -53(6) . .
O37 W3 O1 P1 120(7) . .
O27 W3 O1 P1 34(6) . .
O1' W3 O1 P1 -5(5) . .
O39 W3 O1 O1' 179(7) . .
O33 W3 O1 O1' -139(5) . .
O23 W3 O1 O1' -48(4) . .
O37 W3 O1 O1' 125(5) . .
O27 W3 O1 O1' 39(4) . .
O39 W3 O1 O22' -98(11) . 2_656
O33 W3 O1 O22' -56(8) . 2_656
O23 W3 O1 O22' 35(8) . 2_656
O37 W3 O1 O22' -152(9) . 2_656
O27 W3 O1 O22' 122(8) . 2_656
O1' W3 O1 O22' 83(9) . 2_656
O39 W3 O1 W4 -37(9) . 2_656
O33 W3 O1 W4 5.7(18) . 2_656
O23 W3 O1 W4 96(2) . 2_656
O37 W3 O1 W4 -90(3) . 2_656
O27 W3 O1 W4 -176(2) . 2_656
O1' W3 O1 W4 144(5) . 2_656
O1 P1 O1' O1 180.000(18) 2_656 .
O22' P1 O1' O1 126(5) . .
O22' P1 O1' O1 -54(5) 2_656 .
O1' P1 O1' O1 61(100) 2_656 .
O22 P1 O1' O1 -116(5) 2_656 .
O22 P1 O1' O1 64(5) . .
O1 P1 O1' O22' 54(5) 2_656 .
O1 P1 O1' O22' -126(5) . .
O22' P1 O1' O22' 180.000(4) 2_656 .
O1' P1 O1' O22' -65(100) 2_656 .
O22 P1 O1' O22' 118(5) 2_656 .
O22 P1 O1' O22' -62(5) . .
O1 P1 O1' W3 174(5) 2_656 .
O1 P1 O1' W3 -6(5) . .
O22' P1 O1' W3 120(6) . .
O22' P1 O1' W3 -60(6) 2_656 .
O1' P1 O1' W3 56(100) 2_656 .
O22 P1 O1' W3 -121(6) 2_656 .
O22 P1 O1' W3 59(6) . .
O1 P1 O1' W6 -63(6) 2_656 2_656
O1 P1 O1' W6 117(6) . 2_656
O22' P1 O1' W6 -117(6) . 2_656
O22' P1 O1' W6 63(6) 2_656 2_656
O1' P1 O1' W6 179(100) 2_656 2_656
O22 P1 O1' W6 1(5) 2_656 2_656
O22 P1 O1' W6 -179(5) . 2_656
O1 P1 O1' W5 51(6) 2_656 .
O1 P1 O1' W5 -129(6) . .
O22' P1 O1' W5 -3(5) . .
O22' P1 O1' W5 177(5) 2_656 .
O1' P1 O1' W5 -67(100) 2_656 .
O22 P1 O1' W5 115(6) 2_656 .
O22 P1 O1' W5 -65(6) . .
O22' O1 O1' P1 48(4) 2_656 .
W4 O1 O1' P1 122(8) 2_656 .
W3 O1 O1' P1 -175(4) . .
P1 O1 O1' O22' 41(4) . .
O22' O1 O1' O22' 89(6) 2_656 .
W4 O1 O1' O22' 162(7) 2_656 .
W3 O1 O1' O22' -135(4) . .
P1 O1 O1' W3 175(4) . .
O22' O1 O1' W3 -137(5) 2_656 .
W4 O1 O1' W3 -63(7) 2_656 .
P1 O1 O1' W6 -104(6) . 2_656
O22' O1 O1' W6 -56(8) 2_656 2_656
W4 O1 O1' W6 18(12) 2_656 2_656
W3 O1 O1' W6 81(6) . 2_656
P1 O1 O1' W5 99(8) . .
O22' O1 O1' W5 147(7) 2_656 .
W4 O1 O1' W5 -140(6) 2_656 .
W3 O1 O1' W5 -77(7) . .
O39 W3 O1' P1 -174(4) . .
O33 W3 O1' P1 41(6) . .
O23 W3 O1' P1 129(6) . .
O37 W3 O1' P1 -44(5) . .
O27 W3 O1' P1 -131(6) . .
O1 W3 O1' P1 5(4) . .
O39 W3 O1' O1 -179(6) . .
O33 W3 O1' O1 37(4) . .
O23 W3 O1' O1 125(5) . .
O37 W3 O1' O1 -48(4) . .
O27 W3 O1' O1 -136(5) . .
O39 W3 O1' O22' -102(9) . .
O33 W3 O1' O22' 114(7) . .
O23 W3 O1' O22' -158(8) . .
O37 W3 O1' O22' 29(7) . .
O27 W3 O1' O22' -59(7) . .
O1 W3 O1' O22' 77(8) . .
O39 W3 O1' W6 51(8) . 2_656
O33 W3 O1' W6 -93(2) . 2_656
O23 W3 O1' W6 -5.2(18) . 2_656
O37 W3 O1' W6 -178(2) . 2_656
O27 W3 O1' W6 95(3) . 2_656
O1 W3 O1' W6 -130(5) . 2_656
O39 W3 O1' W5 -39(8) . .
O33 W3 O1' W5 176(2) . .
O23 W3 O1' W5 -96(3) . .
O37 W3 O1' W5 91(2) . .
O27 W3 O1' W5 4.0(17) . .
O1 W3 O1' W5 140(5) . .
O38 W5 O1' P1 -170(4) . .
O27 W5 O1' P1 134(6) . .
O24 W5 O1' P1 48(5) . .
O34 W5 O1' P1 -41(5) . .
O25 W5 O1' P1 -126(6) . .
O22' W5 O1' P1 2(4) . .
O38 W5 O1' O1 121(9) . .
O27 W5 O1' O1 66(8) . .
O24 W5 O1' O1 -20(8) . .
O34 W5 O1' O1 -109(8) . .
O25 W5 O1' O1 166(9) . .
O22' W5 O1' O1 -66(8) . .
O38 W5 O1' O22' -173(6) . .
O27 W5 O1' O22' 132(4) . .
O24 W5 O1' O22' 46(4) . .
O34 W5 O1' O22' -44(4) . .
O25 W5 O1' O22' -129(4) . .
O38 W5 O1' W3 51(8) . .
O27 W5 O1' W3 -4.2(18) . .
O24 W5 O1' W3 -90(2) . .
O34 W5 O1' W3 -180(2) . .
O25 W5 O1' W3 95(3) . .
O22' W5 O1' W3 -136(5) . .
O38 W5 O1' W6 -41(8) . 2_656
O27 W5 O1' W6 -97(3) . 2_656
O24 W5 O1' W6 177(2) . 2_656
O34 W5 O1' W6 88(2) . 2_656
O25 W5 O1' W6 2.9(17) . 2_656
O22' W5 O1' W6 131(5) . 2_656
O21 P2 O2 O21 180.000(2) . 2_765
O2' P2 O2 O21 120(5) 2_765 2_765
O2' P2 O2 O21 -60(5) . 2_765
O21' P2 O2 O21 57(5) . 2_765
O21' P2 O2 O21 -123(5) 2_765 2_765
O2 P2 O2 O21 -38(100) 2_765 2_765
O21 P2 O2 O2' 60(5) . 2_765
O21 P2 O2 O2' -120(5) 2_765 2_765
O2' P2 O2 O2' 180.000(9) . 2_765
O21' P2 O2 O2' -63(5) . 2_765
O21' P2 O2 O2' 117(5) 2_765 2_765
O2 P2 O2 O2' -158(100) 2_765 2_765
O21 P2 O2 W8 -179(5) . 2_765
O21 P2 O2 W8 1(5) 2_765 2_765
O2' P2 O2 W8 121(6) 2_765 2_765
O2' P2 O2 W8 -59(6) . 2_765
O21' P2 O2 W8 58(6) . 2_765
O21' P2 O2 W8 -122(6) 2_765 2_765
O2 P2 O2 W8 -37(100) 2_765 2_765
O21 P2 O2 W12 -55(6) . 2_765
O21 P2 O2 W12 125(6) 2_765 2_765
O2' P2 O2 W12 -115(6) 2_765 2_765
O2' P2 O2 W12 65(6) . 2_765
O21' P2 O2 W12 -179(5) . 2_765
O21' P2 O2 W12 1(5) 2_765 2_765
O2 P2 O2 W12 87(100) 2_765 2_765
O21 P2 O2 W10 59(6) . 2_765
O21 P2 O2 W10 -121(6) 2_765 2_765
O2' P2 O2 W10 -1(5) 2_765 2_765
O2' P2 O2 W10 179(5) . 2_765
O21' P2 O2 W10 -64(6) . 2_765
O21' P2 O2 W10 116(6) 2_765 2_765
O2 P2 O2 W10 -159(100) 2_765 2_765
O21 P2 O2' O21 180.000(5) . 2_765
O2' P2 O2' O21 -68(100) 2_765 2_765
O21' P2 O2' O21 -58(5) . 2_765
O21' P2 O2' O21 122(5) 2_765 2_765
O2 P2 O2' O21 -122(5) 2_765 2_765
O2 P2 O2' O21 58(5) . 2_765
O21 P2 O2' O2 -58(5) . 2_765
O21 P2 O2' O2 122(5) 2_765 2_765
O2' P2 O2' O2 54(100) 2_765 2_765
O21' P2 O2' O2 64(5) . 2_765
O21' P2 O2' O2 -116(5) 2_765 2_765
O2 P2 O2' O2 180.000(6) . 2_765
O21 P2 O2' O21' 58(5) . 2_765
O21 P2 O2' O21' -122(5) 2_765 2_765
O2' P2 O2' O21' 170(100) 2_765 2_765
O21' P2 O2' O21' 180.000(7) . 2_765
O2 P2 O2' O21' 116(5) 2_765 2_765
O2 P2 O2' O21' -64(5) . 2_765
O21 P2 O2' W10 -59(6) . .
O21 P2 O2' W10 121(6) 2_765 .
O2' P2 O2' W10 53(100) 2_765 .
O21' P2 O2' W10 63(6) . .
O21' P2 O2' W10 -117(6) 2_765 .
O2 P2 O2' W10 -1(5) 2_765 .
O2 P2 O2' W10 179(5) . .
O21 P2 O2' W9 -179(5) . .
O21 P2 O2' W9 1(5) 2_765 .
O2' P2 O2' W9 -66(100) 2_765 .
O21' P2 O2' W9 -56(6) . .
O21' P2 O2' W9 124(6) 2_765 .
O2 P2 O2' W9 -121(6) 2_765 .
O2 P2 O2' W9 59(6) . .
O21 P2 O2' W11 64(6) . 2_765
O21 P2 O2' W11 -116(6) 2_765 2_765
O2' P2 O2' W11 176(100) 2_765 2_765
O21' P2 O2' W11 -174(5) . 2_765
O21' P2 O2' W11 6(5) 2_765 2_765
O2 P2 O2' W11 122(6) 2_765 2_765
O2 P2 O2' W11 -58(6) . 2_765
O9 W10 O2' P2 -178(4) . .
O4 W10 O2' P2 42(6) . .
O15 W10 O2' P2 131(6) . .
O3 W10 O2' P2 -44(6) . .
O20 W10 O2' P2 -126(6) . .
O2 W10 O2' P2 1(4) 2_765 .
O9 W10 O2' O21 -106(8) . 2_765
O4 W10 O2' O21 114(7) . 2_765
O15 W10 O2' O21 -158(8) . 2_765
O3 W10 O2' O21 27(7) . 2_765
O20 W10 O2' O21 -54(7) . 2_765
O2 W10 O2' O21 72(7) 2_765 2_765
O9 W10 O2' O2 -179(5) . 2_765
O4 W10 O2' O2 41(4) . 2_765
O15 W10 O2' O2 130(4) . 2_765
O3 W10 O2' O2 -45(4) . 2_765
O20 W10 O2' O2 -127(4) . 2_765
O9 W10 O2' O21' 112(8) . 2_765
O4 W10 O2' O21' -27(7) . 2_765
O15 W10 O2' O21' 61(6) . 2_765
O3 W10 O2' O21' -114(6) . 2_765
O20 W10 O2' O21' 165(7) . 2_765
O2 W10 O2' O21' -69(7) 2_765 2_765
O9 W10 O2' W9 -44(7) . .
O4 W10 O2' W9 176(2) . .
O15 W10 O2' W9 -96(3) . .
O3 W10 O2' W9 89(2) . .
O20 W10 O2' W9 7.8(16) . .
O2 W10 O2' W9 134(5) 2_765 .
O9 W10 O2' W11 46(7) . 2_765
O4 W10 O2' W11 -94(2) . 2_765
O15 W10 O2' W11 -5.6(19) . 2_765
O3 W10 O2' W11 180(2) . 2_765
O20 W10 O2' W11 98(3) . 2_765
O2 W10 O2' W11 -135(5) 2_765 2_765
O8 W9 O2' P2 -177(5) . .
O20 W9 O2' P2 127(6) . .
O19 W9 O2' P2 42(5) . .
O13 W9 O2' P2 -124(6) . .
O5 W9 O2' P2 -46(5) 2_765 .
O21 W9 O2' P2 -1(4) 2_765 .
O8 W9 O2' O21 -176(7) . 2_765
O20 W9 O2' O21 128(4) . 2_765
O19 W9 O2' O21 43(4) . 2_765
O13 W9 O2' O21 -123(4) . 2_765
O5 W9 O2' O21 -45(4) 2_765 2_765
O8 W9 O2' O2 111(9) . 2_765
O20 W9 O2' O2 55(6) . 2_765
O19 W9 O2' O2 -29(6) . 2_765
O13 W9 O2' O2 165(7) . 2_765
O5 W9 O2' O2 -118(6) 2_765 2_765
O21 W9 O2' O2 -73(7) 2_765 2_765
O8 W9 O2' O21' -108(10) . 2_765
O20 W9 O2' O21' -164(8) . 2_765
O19 W9 O2' O21' 111(7) . 2_765
O13 W9 O2' O21' -54(6) . 2_765
O5 W9 O2' O21' 23(7) 2_765 2_765
O21 W9 O2' O21' 68(7) 2_765 2_765
O8 W9 O2' W10 47(10) . .
O20 W9 O2' W10 -8.6(18) . .
O19 W9 O2' W10 -93(2) . .
O13 W9 O2' W10 101(3) . .
O5 W9 O2' W10 178(2) 2_765 .
O21 W9 O2' W10 -137(5) 2_765 .
O8 W9 O2' W11 -45(10) . 2_765
O20 W9 O2' W11 -101(3) . 2_765
O19 W9 O2' W11 175(2) . 2_765
O13 W9 O2' W11 8.6(17) . 2_765
O5 W9 O2' W11 86(2) 2_765 2_765
O21 W9 O2' W11 131(5) 2_765 2_765
O7 W12 O3 W10 160(3) . .
O12 W12 O3 W10 57(3) . .
O16 W12 O3 W10 -98(3) . .
O17 W12 O3 W10 -9(8) . .
O2 W12 O3 W10 0(3) 2_765 .
O21' W12 O3 W10 -32(4) . .
O9 W10 O3 W12 -165(3) . .
O4 W10 O3 W12 -62(3) . .
O15 W10 O3 W12 17(8) . .
O20 W10 O3 W12 93(3) . .
O2' W10 O3 W12 31(4) . .
O2 W10 O3 W12 0(3) 2_765 .
O9 W10 O4 W8 158(3) . .
O15 W10 O4 W8 -101(4) . .
O3 W10 O4 W8 59(3) . .
O20 W10 O4 W8 -11(7) . .
O2' W10 O4 W8 -36(4) . .
O2 W10 O4 W8 -7(3) 2_765 .
O14 W8 O4 W10 -157(3) . .
O12 W8 O4 W10 -52(4) . .
O5 W8 O4 W10 22(7) . .
O11 W8 O4 W10 101(4) 2_765 .
O2 W8 O4 W10 7(4) 2_765 .
O21 W8 O4 W10 38(4) . .
O14 W8 O5 W9 -148(4) . 2_765
O12 W8 O5 W9 108(4) . 2_765
O11 W8 O5 W9 -45(4) 2_765 2_765
O4 W8 O5 W9 32(7) . 2_765
O2 W8 O5 W9 46(4) 2_765 2_765
O21 W8 O5 W9 15(4) . 2_765
O12 W12 O7 Ag3 -78(2) . .
O16 W12 O7 Ag3 95(2) . .
O3 W12 O7 Ag3 -169(2) . .
O17 W12 O7 Ag3 8(3) . .
O2 W12 O7 Ag3 -112(6) 2_765 .
O21' W12 O7 Ag3 44(8) . .
O3W Ag3 O7 W12 180(3) . .
N10 Ag3 O7 W12 81(3) 1_565 .
N8 Ag3 O7 W12 -73(3) . .
O18 W7 O10 W11 -156(3) . .
O11 W7 O10 W11 101(3) . .
O19 W7 O10 W11 19(7) . .
O16 W7 O10 W11 -58(3) . .
O21' W7 O10 W11 9(3) . .
O21 W7 O10 W11 38(4) 2_765 .
O6 W11 O10 W7 158(3) . .
O17 W11 O10 W7 58(3) . .
O13 W11 O10 W7 -26(6) 2_765 .
O15 W11 O10 W7 -102(3) 2_765 .
O2' W11 O10 W7 -39(4) 2_765 .
O21' W11 O10 W7 -9(3) . .
O18 W7 O11 W8 153(4) . 2_765
O10 W7 O11 W8 -110(4) . 2_765
O19 W7 O11 W8 49(4) . 2_765
O16 W7 O11 W8 -24(8) . 2_765
O21' W7 O11 W8 -41(4) . 2_765
O21 W7 O11 W8 -12(4) 2_765 2_765
O14 W8 O12 W12 144(4) . .
O5 W8 O12 W12 -114(4) . .
O11 W8 O12 W12 -35(7) 2_765 .
O4 W8 O12 W12 42(4) . .
O2 W8 O12 W12 -19(4) 2_765 .
O21 W8 O12 W12 -50(4) . .
O7 W12 O12 W8 -147(4) . .
O16 W12 O12 W8 50(7) . .
O3 W12 O12 W8 -46(4) . .
O17 W12 O12 W8 118(4) . .
O2 W12 O12 W8 19(4) 2_765 .
O21' W12 O12 W8 51(4) . .
O8 W9 O13 W11 147(4) . 2_765
O20 W9 O13 W11 40(4) . 2_765
O19 W9 O13 W11 -50(6) . 2_765
O5 W9 O13 W11 -114(4) 2_765 2_765
O21 W9 O13 W11 -52(4) 2_765 2_765
O2' W9 O13 W11 -19(4) . 2_765
O9 W10 O15 W11 -151(4) . 2_765
O4 W10 O15 W11 105(4) . 2_765
O3 W10 O15 W11 27(8) . 2_765
O20 W10 O15 W11 -49(4) . 2_765
O2' W10 O15 W11 11(4) . 2_765
O2 W10 O15 W11 42(4) 2_765 2_765
O7 W12 O16 W7 -156(3) . .
O12 W12 O16 W7 8(6) . .
O3 W12 O16 W7 103(3) . .
O17 W12 O16 W7 -60(3) . .
O2 W12 O16 W7 34(4) 2_765 .
O21' W12 O16 W7 6(3) . .
O18 W7 O16 W12 159(3) . .
O11 W7 O16 W12 -25(7) . .
O10 W7 O16 W12 61(3) . .
O19 W7 O16 W12 -98(3) . .
O21' W7 O16 W12 -6(3) . .
O21 W7 O16 W12 -36(4) 2_765 .
O6 W11 O17 W12 -159(3) . .
O13 W11 O17 W12 93(3) 2_765 .
O15 W11 O17 W12 4(7) 2_765 .
O10 W11 O17 W12 -63(3) . .
O2' W11 O17 W12 31(4) 2_765 .
O21' W11 O17 W12 2(3) . .
O7 W12 O17 W11 164(3) . .
O12 W12 O17 W11 -93(3) . .
O16 W12 O17 W11 64(3) . .
O3 W12 O17 W11 -26(8) . .
O2 W12 O17 W11 -35(4) 2_765 .
O21' W12 O17 W11 -2(3) . .
O8 W9 O19 W7 151(4) . .
O20 W9 O19 W7 -104(4) . .
O13 W9 O19 W7 -13(7) . .
O5 W9 O19 W7 50(4) 2_765 .
O21 W9 O19 W7 -10(4) 2_765 .
O2' W9 O19 W7 -40(4) . .
O18 W7 O19 W9 -155(4) . .
O11 W7 O19 W9 -52(4) . .
O10 W7 O19 W9 31(7) . .
O16 W7 O19 W9 108(4) . .
O21' W7 O19 W9 40(4) . .
O21 W7 O19 W9 10(4) 2_765 .
O8 W9 O20 W10 -149(3) . .
O19 W9 O20 W10 111(4) . .
O13 W9 O20 W10 -40(4) . .
O5 W9 O20 W10 32(6) 2_765 .
O21 W9 O20 W10 48(4) 2_765 .
O2' W9 O20 W10 17(4) . .
O9 W10 O20 W9 145(4) . .
O4 W10 O20 W9 -46(6) . .
O15 W10 O20 W9 44(4) . .
O3 W10 O20 W9 -117(4) . .
O2' W10 O20 W9 -17(4) . .
O2 W10 O20 W9 -49(4) 2_765 .
O21 P2 O21 O21' -36(100) 2_765 2_765
O2' P2 O21 O21' 120(5) 2_765 2_765
O2' P2 O21 O21' -60(5) . 2_765
O21' P2 O21 O21' 180.000(5) . 2_765
O2 P2 O21 O21' -120(5) 2_765 2_765
O2 P2 O21 O21' 60(5) . 2_765
O21 P2 O21 O2 84(100) 2_765 2_765
O2' P2 O21 O2 -120(5) 2_765 2_765
O2' P2 O21 O2 60(5) . 2_765
O21' P2 O21 O2 -60(5) . 2_765
O21' P2 O21 O2 120(5) 2_765 2_765
O2 P2 O21 O2 180.000(4) . 2_765
O21 P2 O21 O2' -156(100) 2_765 2_765
O2' P2 O21 O2' 180.000(12) . 2_765
O21' P2 O21 O2' 60(5) . 2_765
O21' P2 O21 O2' -120(5) 2_765 2_765
O2 P2 O21 O2' 120(5) 2_765 2_765
O2 P2 O21 O2' -60(5) . 2_765
O21 P2 O21 W8 85(100) 2_765 .
O2' P2 O21 W8 -119(6) 2_765 .
O2' P2 O21 W8 61(6) . .
O21' P2 O21 W8 -59(6) . .
O21' P2 O21 W8 121(6) 2_765 .
O2 P2 O21 W8 1(5) 2_765 .
O2 P2 O21 W8 -179(5) . .
O21 P2 O21 W9 -154(100) 2_765 2_765
O2' P2 O21 W9 1(5) 2_765 2_765
O2' P2 O21 W9 -179(5) . 2_765
O21' P2 O21 W9 62(6) . 2_765
O21' P2 O21 W9 -118(6) 2_765 2_765
O2 P2 O21 W9 122(6) 2_765 2_765
O2 P2 O21 W9 -58(6) . 2_765
O21 P2 O21 W7 -35(100) 2_765 2_765
O2' P2 O21 W7 121(6) 2_765 2_765
O2' P2 O21 W7 -59(6) . 2_765
O21' P2 O21 W7 -179(5) . 2_765
O21' P2 O21 W7 1(5) 2_765 2_765
O2 P2 O21 W7 -119(6) 2_765 2_765
O2 P2 O21 W7 61(6) . 2_765
O14 W8 O21 P2 179(4) . .
O12 W8 O21 P2 43(5) . .
O5 W8 O21 P2 127(6) . .
O11 W8 O21 P2 -129(6) 2_765 .
O4 W8 O21 P2 -46(5) . .
O2 W8 O21 P2 -1(4) 2_765 .
O14 W8 O21 O21' -108(9) . 2_765
O12 W8 O21 O21' 116(7) . 2_765
O5 W8 O21 O21' -160(8) . 2_765
O11 W8 O21 O21' -56(7) 2_765 2_765
O4 W8 O21 O21' 27(7) . 2_765
O2 W8 O21 O21' 72(8) 2_765 2_765
O14 W8 O21 O2 -180(6) . 2_765
O12 W8 O21 O2 44(4) . 2_765
O5 W8 O21 O2 128(4) . 2_765
O11 W8 O21 O2 -127(4) 2_765 2_765
O4 W8 O21 O2 -45(4) . 2_765
O14 W8 O21 O2' 109(8) . 2_765
O12 W8 O21 O2' -27(7) . 2_765
O5 W8 O21 O2' 57(7) . 2_765
O11 W8 O21 O2' 161(8) 2_765 2_765
O4 W8 O21 O2' -116(7) . 2_765
O2 W8 O21 O2' -72(7) 2_765 2_765
O14 W8 O21 W9 44(8) . 2_765
O12 W8 O21 W9 -91(2) . 2_765
O5 W8 O21 W9 -7.3(18) . 2_765
O11 W8 O21 W9 97(3) 2_765 2_765
O4 W8 O21 W9 180(2) . 2_765
O2 W8 O21 W9 -136(5) 2_765 2_765
O14 W8 O21 W7 -47(8) . 2_765
O12 W8 O21 W7 177(2) . 2_765
O5 W8 O21 W7 -99(3) . 2_765
O11 W8 O21 W7 5.5(18) 2_765 2_765
O4 W8 O21 W7 88(2) . 2_765
O2 W8 O21 W7 133(5) 2_765 2_765
O21 P2 O21' O21 180.000(4) . 2_765
O2' P2 O21' O21 -120(5) 2_765 2_765
O2' P2 O21' O21 60(5) . 2_765
O21' P2 O21' O21 53(100) 2_765 2_765
O2 P2 O21' O21 123(5) 2_765 2_765
O2 P2 O21' O21 -57(5) . 2_765
O21 P2 O21' O2' -60(5) . 2_765
O21 P2 O21' O2' 120(5) 2_765 2_765
O2' P2 O21' O2' 180.000(2) . 2_765
O21' P2 O21' O2' 172(100) 2_765 2_765
O2 P2 O21' O2' -117(5) 2_765 2_765
O2 P2 O21' O2' 63(5) . 2_765
O21 P2 O21' W7 -179(5) . .
O21 P2 O21' W7 1(5) 2_765 .
O2' P2 O21' W7 -119(7) 2_765 .
O2' P2 O21' W7 61(7) . .
O21' P2 O21' W7 54(100) 2_765 .
O2 P2 O21' W7 124(7) 2_765 .
O2 P2 O21' W7 -56(7) . .
O21 P2 O21' W12 58(6) . .
O21 P2 O21' W12 -122(6) 2_765 .
O2' P2 O21' W12 119(6) 2_765 .
O2' P2 O21' W12 -61(6) . .
O21' P2 O21' W12 -69(100) 2_765 .
O2 P2 O21' W12 1(5) 2_765 .
O2 P2 O21' W12 -179(5) . .
O21 P2 O21' W11 -54(6) . .
O21 P2 O21' W11 126(6) 2_765 .
O2' P2 O21' W11 6(5) 2_765 .
O2' P2 O21' W11 -174(5) . .
O21' P2 O21' W11 179(100) 2_765 .
O2 P2 O21' W11 -111(6) 2_765 .
O2 P2 O21' W11 69(6) . .
O18 W7 O21' P2 -180(4) . .
O11 W7 O21' P2 43(6) . .
O10 W7 O21' P2 131(6) . .
O19 W7 O21' P2 -45(6) . .
O16 W7 O21' P2 -131(6) . .
O21 W7 O21' P2 -1(4) 2_765 .
O18 W7 O21' O21 -179(6) . 2_765
O11 W7 O21' O21 44(4) . 2_765
O10 W7 O21' O21 132(4) . 2_765
O19 W7 O21' O21 -44(4) . 2_765
O16 W7 O21' O21 -130(4) . 2_765
O18 W7 O21' O2' 106(9) . 2_765
O11 W7 O21' O2' -32(7) . 2_765
O10 W7 O21' O2' 57(6) . 2_765
O19 W7 O21' O2' -119(7) . 2_765
O16 W7 O21' O2' 155(7) . 2_765
O21 W7 O21' O2' -75(7) 2_765 2_765
O18 W7 O21' W12 -45(8) . .
O11 W7 O21' W12 177(2) . .
O10 W7 O21' W12 -94(3) . .
O19 W7 O21' W12 89(2) . .
O16 W7 O21' W12 3.5(18) . .
O21 W7 O21' W12 133(5) 2_765 .
O18 W7 O21' W11 44(8) . .
O11 W7 O21' W11 -94(2) . .
O10 W7 O21' W11 -5.2(18) . .
O19 W7 O21' W11 178(2) . .
O16 W7 O21' W11 93(3) . .
O21 W7 O21' W11 -138(5) 2_765 .
O7 W12 O21' P2 -168(4) . .
O12 W12 O21' P2 -44(5) . .
O16 W12 O21' P2 136(6) . .
O3 W12 O21' P2 45(6) . .
O17 W12 O21' P2 -128(6) . .
O2 W12 O21' P2 -1(4) 2_765 .
O7 W12 O21' O21 120(8) . 2_765
O12 W12 O21' O21 -115(7) . 2_765
O16 W12 O21' O21 64(7) . 2_765
O3 W12 O21' O21 -27(7) . 2_765
O17 W12 O21' O21 160(8) . 2_765
O2 W12 O21' O21 -73(7) 2_765 2_765
O7 W12 O21' O2' -100(8) . 2_765
O12 W12 O21' O2' 25(6) . 2_765
O16 W12 O21' O2' -156(7) . 2_765
O3 W12 O21' O2' 113(6) . 2_765
O17 W12 O21' O2' -60(6) . 2_765
O2 W12 O21' O2' 67(7) 2_765 2_765
O7 W12 O21' W7 53(8) . .
O12 W12 O21' W7 177(2) . .
O16 W12 O21' W7 -3.6(18) . .
O3 W12 O21' W7 -95(2) . .
O17 W12 O21' W7 92(3) . .
O2 W12 O21' W7 -140(5) 2_765 .
O7 W12 O21' W11 -39(8) . .
O12 W12 O21' W11 86(2) . .
O16 W12 O21' W11 -95(2) . .
O3 W12 O21' W11 174(2) . .
O17 W12 O21' W11 0.9(17) . .
O2 W12 O21' W11 128(5) 2_765 .
O6 W11 O21' P2 -172(4) . .
O17 W11 O21' P2 127(6) . .
O13 W11 O21' P2 38(5) 2_765 .
O15 W11 O21' P2 -52(5) 2_765 .
O10 W11 O21' P2 -135(6) . .
O2' W11 O21' P2 -5(4) 2_765 .
O6 W11 O21' O21 -98(9) . 2_765
O17 W11 O21' O21 -159(8) . 2_765
O13 W11 O21' O21 112(8) 2_765 2_765
O15 W11 O21' O21 22(8) 2_765 2_765
O10 W11 O21' O21 -61(7) . 2_765
O2' W11 O21' O21 68(8) 2_765 2_765
O6 W11 O21' O2' -167(6) . 2_765
O17 W11 O21' O2' 133(4) . 2_765
O13 W11 O21' O2' 44(4) 2_765 2_765
O15 W11 O21' O2' -46(4) 2_765 2_765
O10 W11 O21' O2' -130(4) . 2_765
O6 W11 O21' W7 -32(8) . .
O17 W11 O21' W7 -92(3) . .
O13 W11 O21' W7 178(2) 2_765 .
O15 W11 O21' W7 89(2) 2_765 .
O10 W11 O21' W7 5.2(18) . .
O2' W11 O21' W7 135(5) 2_765 .
O6 W11 O21' W12 60(7) . .
O17 W11 O21' W12 -1.0(18) . .
O13 W11 O21' W12 -90(2) 2_765 .
O15 W11 O21' W12 180(2) 2_765 .
O10 W11 O21' W12 97(3) . .
O2' W11 O21' W12 -134(5) 2_765 .
O1 P1 O22 O22' -60(5) 2_656 .
O1 P1 O22 O22' 120(5) . .
O22' P1 O22 O22' 180.000(6) 2_656 .
O1' P1 O22 O22' 63(5) . .
O1' P1 O22 O22' -117(5) 2_656 .
O22 P1 O22 O22' -136(100) 2_656 .
O1 P1 O22 W6 59(6) 2_656 .
O1 P1 O22 W6 -121(6) . .
O22' P1 O22 W6 118(6) . .
O22' P1 O22 W6 -62(6) 2_656 .
O1' P1 O22 W6 -178(5) . .
O1' P1 O22 W6 2(5) 2_656 .
O22 P1 O22 W6 -18(100) 2_656 .
O1 P1 O22 W1 -178(5) 2_656 .
O1 P1 O22 W1 2(5) . .
O22' P1 O22 W1 -118(6) . .
O22' P1 O22 W1 62(6) 2_656 .
O1' P1 O22 W1 -55(6) . .
O1' P1 O22 W1 125(6) 2_656 .
O22 P1 O22 W1 105(100) 2_656 .
O1 P1 O22 W2 -58(6) 2_656 .
O1 P1 O22 W2 122(6) . .
O22' P1 O22 W2 1(4) . .
O22' P1 O22 W2 -179(4) 2_656 .
O1' P1 O22 W2 64(6) . .
O1' P1 O22 W2 -116(6) 2_656 .
O22 P1 O22 W2 -135(100) 2_656 .
O30 W6 O22 P1 178(4) . .
O40 W6 O22 P1 130(6) . .
O25 W6 O22 P1 45(5) 2_656 .
O23 W6 O22 P1 -43(5) 2_656 .
O26 W6 O22 P1 -128(6) . .
O1' W6 O22 P1 -1(4) 2_656 .
O30 W6 O22 O22' -117(7) . .
O40 W6 O22 O22' -165(7) . .
O25 W6 O22 O22' 110(6) 2_656 .
O23 W6 O22 O22' 23(6) 2_656 .
O26 W6 O22 O22' -62(6) . .
O1' W6 O22 O22' 65(6) 2_656 .
O30 W6 O22 W1 42(7) . .
O40 W6 O22 W1 -6.4(18) . .
O25 W6 O22 W1 -92(2) 2_656 .
O23 W6 O22 W1 -179(2) 2_656 .
O26 W6 O22 W1 96(3) . .
O1' W6 O22 W1 -137(5) 2_656 .
O30 W6 O22 W2 -53(7) . .
O40 W6 O22 W2 -101(3) . .
O25 W6 O22 W2 174(2) 2_656 .
O23 W6 O22 W2 86(2) 2_656 .
O26 W6 O22 W2 1.5(18) . .
O1' W6 O22 W2 128(5) 2_656 .
O29 W1 O22 P1 -174(4) . .
O37 W1 O22 P1 40(5) . .
O36 W1 O22 P1 129(6) . .
O40 W1 O22 P1 -129(6) . .
O31 W1 O22 P1 -49(5) . .
O29 W1 O22 O22' 119(8) . .
O37 W1 O22 O22' -27(6) . .
O36 W1 O22 O22' 62(6) . .
O40 W1 O22 O22' 164(7) . .
O31 W1 O22 O22' -116(6) . .
O29 W1 O22 W6 -39(8) . .
O37 W1 O22 W6 175(2) . .
O36 W1 O22 W6 -96(3) . .
O40 W1 O22 W6 6.1(17) . .
O31 W1 O22 W6 86(2) . .
O29 W1 O22 W2 55(8) . .
O37 W1 O22 W2 -91(2) . .
O36 W1 O22 W2 -1.7(19) . .
O40 W1 O22 W2 100(3) . .
O31 W1 O22 W2 180(3) . .
O28 W2 O22 P1 178(4) . .
O26 W2 O22 P1 130(5) . .
O35 W2 O22 P1 42(5) . .
O36 W2 O22 P1 -132(6) . .
O24 W2 O22 P1 -47(5) . .
O22' W2 O22 P1 -1(4) . .
O28 W2 O22 O22' 179(5) . .
O26 W2 O22 O22' 131(4) . .
O35 W2 O22 O22' 43(4) . .
O36 W2 O22 O22' -131(4) . .
O24 W2 O22 O22' -46(4) . .
O28 W2 O22 W6 46(7) . .
O26 W2 O22 W6 -1.6(19) . .
O35 W2 O22 W6 -89(3) . .
O36 W2 O22 W6 97(3) . .
O24 W2 O22 W6 -178(2) . .
O22' W2 O22 W6 -132(5) . .
O28 W2 O22 W1 -49(7) . .
O26 W2 O22 W1 -97(3) . .
O35 W2 O22 W1 176(2) . .
O36 W2 O22 W1 1.7(18) . .
O24 W2 O22 W1 87(3) . .
O22' W2 O22 W1 133(5) . .
O1 P1 O22' O1 180.0 . 2_656
O22' P1 O22' O1 -63(100) 2_656 2_656
O1' P1 O22' O1 128(5) . 2_656
O1' P1 O22' O1 -52(5) 2_656 2_656
O22 P1 O22' O1 65(5) 2_656 2_656
O22 P1 O22' O1 -115(5) . 2_656
O1 P1 O22' O22 115(5) 2_656 .
O1 P1 O22' O22 -65(5) . .
O22' P1 O22' O22 53(100) 2_656 .
O1' P1 O22' O22 -117(5) . .
O1' P1 O22' O22 63(5) 2_656 .
O22 P1 O22' O22 180.000(3) 2_656 .
O1 P1 O22' O1' -128(5) 2_656 .
O1 P1 O22' O1' 52(5) . .
O22' P1 O22' O1' 170(100) 2_656 .
O1' P1 O22' O1' 180.000(5) 2_656 .
O22 P1 O22' O1' -63(5) 2_656 .
O22 P1 O22' O1' 117(5) . .
O1 P1 O22' W2 114(7) 2_656 .
O1 P1 O22' W2 -66(7) . .
O22' P1 O22' W2 51(100) 2_656 .
O1' P1 O22' W2 -119(6) . .
O1' P1 O22' W2 61(6) 2_656 .
O22 P1 O22' W2 179(5) 2_656 .
O22 P1 O22' W2 -1(5) . .
O1 P1 O22' W4 -8(5) 2_656 .
O1 P1 O22' W4 172(5) . .
O22' P1 O22' W4 -71(100) 2_656 .
O1' P1 O22' W4 119(6) . .
O1' P1 O22' W4 -61(6) 2_656 .
O22 P1 O22' W4 57(6) 2_656 .
O22 P1 O22' W4 -123(6) . .
O1 P1 O22' W5 -125(7) 2_656 .
O1 P1 O22' W5 55(7) . .
O22' P1 O22' W5 173(100) 2_656 .
O1' P1 O22' W5 3(5) . .
O1' P1 O22' W5 -177(5) 2_656 .
O22 P1 O22' W5 -60(6) 2_656 .
O22 P1 O22' W5 120(6) . .
W6 O22 O22' P1 -104(6) . .
W1 O22 O22' P1 106(6) . .
W2 O22 O22' P1 -179(4) . .
P1 O22 O22' O1 45(4) . 2_656
W6 O22 O22' O1 -58(7) . 2_656
W1 O22 O22' O1 151(6) . 2_656
W2 O22 O22' O1 -134(5) . 2_656
P1 O22 O22' O1' -46(4) . .
W6 O22 O22' O1' -149(6) . .
W1 O22 O22' O1' 60(7) . .
W2 O22 O22' O1' 135(4) . .
P1 O22 O22' W2 179(4) . .
W6 O22 O22' W2 75(5) . .
W1 O22 O22' W2 -76(5) . .
P1 O22 O22' W4 106(6) . .
W6 O22 O22' W4 3(10) . .
W1 O22 O22' W4 -148(4) . .
W2 O22 O22' W4 -73(6) . .
P1 O22 O22' W5 -107(6) . .
W6 O22 O22' W5 149(4) . .
W1 O22 O22' W5 -2(10) . .
W2 O22 O22' W5 74(5) . .
O1 O1' O22' P1 -40(4) . .
W3 O1' O22' P1 -110(7) . .
W6 O1' O22' P1 105(6) 2_656 .
W5 O1' O22' P1 177(4) . .
P1 O1' O22' O1 -38(4) . 2_656
O1 O1' O22' O1 -78(6) . 2_656
W3 O1' O22' O1 -149(7) . 2_656
W6 O1' O22' O1 66(7) 2_656 2_656
W5 O1' O22' O1 139(5) . 2_656
P1 O1' O22' O22 48(4) . .
O1 O1' O22' O22 8(5) . .
W3 O1' O22' O22 -62(8) . .
W6 O1' O22' O22 153(5) 2_656 .
W5 O1' O22' O22 -134(4) . .
P1 O1' O22' W2 109(7) . .
O1 O1' O22' W2 69(7) . .
W3 O1' O22' W2 -2(11) . .
W6 O1' O22' W2 -147(5) 2_656 .
W5 O1' O22' W2 -74(6) . .
P1 O1' O22' W4 -105(6) . .
O1 O1' O22' W4 -145(6) . .
W3 O1' O22' W4 145(5) . .
W6 O1' O22' W4 0(10) 2_656 .
W5 O1' O22' W4 73(5) . .
P1 O1' O22' W5 -177(4) . .
O1 O1' O22' W5 143(5) . .
W3 O1' O22' W5 72(6) . .
W6 O1' O22' W5 -73(5) 2_656 .
O28 W2 O22' P1 -177(4) . .
O26 W2 O22' P1 -43(6) . .
O35 W2 O22' P1 -130(6) . .
O36 W2 O22' P1 44(6) . .
O24 W2 O22' P1 129(6) . .
O22 W2 O22' P1 1(4) . .
O28 W2 O22' O1 -111(9) . 2_656
O26 W2 O22' O1 23(7) . 2_656
O35 W2 O22' O1 -64(7) . 2_656
O36 W2 O22' O1 110(7) . 2_656
O24 W2 O22' O1 -165(8) . 2_656
O22 W2 O22' O1 67(7) . 2_656
O28 W2 O22' O22 -179(6) . .
O26 W2 O22' O22 -44(4) . .
O35 W2 O22' O22 -131(4) . .
O36 W2 O22' O22 43(4) . .
O24 W2 O22' O22 128(4) . .
O28 W2 O22' O1' 112(8) . .
O26 W2 O22' O1' -113(7) . .
O35 W2 O22' O1' 160(8) . .
O36 W2 O22' O1' -26(7) . .
O24 W2 O22' O1' 59(6) . .
O22 W2 O22' O1' -69(7) . .
O28 W2 O22' W4 -43(8) . .
O26 W2 O22' W4 92(2) . .
O35 W2 O22' W4 4.7(19) . .
O36 W2 O22' W4 179(2) . .
O24 W2 O22' W4 -96(3) . .
O22 W2 O22' W4 136(5) . .
O28 W2 O22' W5 48(8) . .
O26 W2 O22' W5 -177(2) . .
O35 W2 O22' W5 96(3) . .
O36 W2 O22' W5 -90(2) . .
O24 W2 O22' W5 -4.9(18) . .
O22 W2 O22' W5 -133(5) . .
O32 W4 O22' P1 177(6) . .
O31 W4 O22' P1 -44(5) 2_656 .
O34 W4 O22' P1 -128(6) . .
O33 W4 O22' P1 46(5) 2_656 .
O35 W4 O22' P1 132(6) . .
O1 W4 O22' P1 7(4) 2_656 .
O32 W4 O22' O1 170(7) . 2_656
O31 W4 O22' O1 -51(4) 2_656 2_656
O34 W4 O22' O1 -134(5) . 2_656
O33 W4 O22' O1 39(4) 2_656 2_656
O35 W4 O22' O1 125(5) . 2_656
O32 W4 O22' O22 103(10) . .
O31 W4 O22' O22 -118(6) 2_656 .
O34 W4 O22' O22 159(7) . .
O33 W4 O22' O22 -28(7) 2_656 .
O35 W4 O22' O22 58(6) . .
O1 W4 O22' O22 -67(7) 2_656 .
O32 W4 O22' O1' -115(9) . .
O31 W4 O22' O1' 24(7) 2_656 .
O34 W4 O22' O1' -59(6) . .
O33 W4 O22' O1' 114(6) 2_656 .
O35 W4 O22' O1' -160(7) . .
O1 W4 O22' O1' 75(7) 2_656 .
O32 W4 O22' W2 41(10) . .
O31 W4 O22' W2 180(2) 2_656 .
O34 W4 O22' W2 96(3) . .
O33 W4 O22' W2 -91(2) 2_656 .
O35 W4 O22' W2 -4.6(18) . .
O1 W4 O22' W2 -130(5) 2_656 .
O32 W4 O22' W5 -52(9) . .
O31 W4 O22' W5 87(2) 2_656 .
O34 W4 O22' W5 3.7(17) . .
O33 W4 O22' W5 177(2) 2_656 .
O35 W4 O22' W5 -97(3) . .
O1 W4 O22' W5 138(5) 2_656 .
O38 W5 O22' P1 171(4) . .
O27 W5 O22' P1 -44(5) . .
O24 W5 O22' P1 -131(6) . .
O34 W5 O22' P1 128(6) . .
O25 W5 O22' P1 42(5) . .
O1' W5 O22' P1 -2(4) . .
O38 W5 O22' O1 104(9) . 2_656
O27 W5 O22' O1 -111(8) . 2_656
O24 W5 O22' O1 162(8) . 2_656
O34 W5 O22' O1 61(7) . 2_656
O25 W5 O22' O1 -24(8) . 2_656
O1' W5 O22' O1 -69(8) . 2_656
O38 W5 O22' O22 -116(7) . .
O27 W5 O22' O22 28(6) . .
O24 W5 O22' O22 -58(6) . .
O34 W5 O22' O22 -160(7) . .
O25 W5 O22' O22 115(6) . .
O1' W5 O22' O22 70(7) . .
O38 W5 O22' O1' 174(5) . .
O27 W5 O22' O1' -42(4) . .
O24 W5 O22' O1' -128(4) . .
O34 W5 O22' O1' 130(4) . .
O25 W5 O22' O1' 45(4) . .
O38 W5 O22' W2 -53(7) . .
O27 W5 O22' W2 92(2) . .
O24 W5 O22' W2 5.3(19) . .
O34 W5 O22' W2 -96(3) . .
O25 W5 O22' W2 178(2) . .
O1' W5 O22' W2 134(5) . .
O38 W5 O22' W4 40(7) . .
O27 W5 O22' W4 -176(2) . .
O24 W5 O22' W4 98(3) . .
O34 W5 O22' W4 -3.7(17) . .
O25 W5 O22' W4 -89(2) . .
O1' W5 O22' W4 -134(5) . .
O39 W3 O23 W6 -152(4) . 2_656
O33 W3 O23 W6 104(4) . 2_656
O37 W3 O23 W6 27(7) . 2_656
O27 W3 O23 W6 -52(4) . 2_656
O1' W3 O23 W6 11(4) . 2_656
O1 W3 O23 W6 40(4) . 2_656
O38 W5 O24 W2 151(3) . .
O27 W5 O24 W2 -105(3) . .
O34 W5 O24 W2 52(3) . .
O25 W5 O24 W2 -28(7) . .
O1' W5 O24 W2 -41(4) . .
O22' W5 O24 W2 -9(3) . .
O28 W2 O24 W5 -154(3) . .
O26 W2 O24 W5 33(8) . .
O35 W2 O24 W5 -53(3) . .
O36 W2 O24 W5 106(3) . .
O22 W2 O24 W5 42(4) . .
O22' W2 O24 W5 10(3) . .
O38 W5 O25 W6 160(4) . 2_656
O27 W5 O25 W6 56(4) . 2_656
O24 W5 O25 W6 -21(7) . 2_656
O34 W5 O25 W6 -102(4) . 2_656
O1' W5 O25 W6 -6(4) . 2_656
O22' W5 O25 W6 -38(4) . 2_656
O28 W2 O26 W6 -160(3) . .
O35 W2 O26 W6 98(3) . .
O36 W2 O26 W6 -60(3) . .
O24 W2 O26 W6 13(8) . .
O22 W2 O26 W6 3(3) . .
O22' W2 O26 W6 34(4) . .
O30 W6 O26 W2 158(3) . .
O40 W6 O26 W2 55(3) . .
O25 W6 O26 W2 -22(7) 2_656 .
O23 W6 O26 W2 -99(3) 2_656 .
O22 W6 O26 W2 -3(3) . .
O1' W6 O26 W2 -37(4) 2_656 .
O38 W5 O27 W3 -155(3) . .
O24 W5 O27 W3 104(4) . .
O34 W5 O27 W3 20(7) . .
O25 W5 O27 W3 -55(4) . .
O1' W5 O27 W3 8(4) . .
O22' W5 O27 W3 38(4) . .
O39 W3 O27 W5 158(4) . .
O33 W3 O27 W5 -28(7) . .
O23 W3 O27 W5 55(4) . .
O37 W3 O27 W5 -99(4) . .
O1' W3 O27 W5 -8(4) . .
O1 W3 O27 W5 -33(4) . .
O29 W1 O31 W4 -146(3) . 2_656
O37 W1 O31 W4 -41(4) . 2_656
O36 W1 O31 W4 48(6) . 2_656
O40 W1 O31 W4 110(4) . 2_656
O22 W1 O31 W4 51(4) . 2_656
O39 W3 O33 W4 157(4) . 2_656
O23 W3 O33 W4 -100(4) . 2_656
O37 W3 O33 W4 54(4) . 2_656
O27 W3 O33 W4 -17(7) . 2_656
O1' W3 O33 W4 -35(4) . 2_656
O1 W3 O33 W4 -12(4) . 2_656
O32 W4 O34 W5 158(3) . .
O31 W4 O34 W5 -103(4) 2_656 .
O33 W4 O34 W5 -24(7) 2_656 .
O35 W4 O34 W5 53(4) . .
O22' W4 O34 W5 -8(3) . .
O1 W4 O34 W5 -34(4) 2_656 .
O38 W5 O34 W4 -157(3) . .
O27 W5 O34 W4 28(7) . .
O24 W5 O34 W4 -56(4) . .
O25 W5 O34 W4 102(4) . .
O1' W5 O34 W4 39(4) . .
O22' W5 O34 W4 8(3) . .
O28 W2 O35 W4 156(4) . .
O26 W2 O35 W4 -107(4) . .
O36 W2 O35 W4 -26(8) . .
O24 W2 O35 W4 54(4) . .
O22 W2 O35 W4 -41(4) . .
O22' W2 O35 W4 -9(4) . .
O32 W4 O35 W2 -158(4) . .
O31 W4 O35 W2 19(7) 2_656 .
O34 W4 O35 W2 -53(4) . .
O33 W4 O35 W2 104(4) 2_656 .
O22' W4 O35 W2 9(4) . .
O1 W4 O35 W2 40(4) 2_656 .
O29 W1 O36 W2 -159(3) . .
O37 W1 O36 W2 96(4) . .
O40 W1 O36 W2 -54(3) . .
O31 W1 O36 W2 7(7) . .
O22 W1 O36 W2 3(4) . .
O28 W2 O36 W1 158(3) . .
O26 W2 O36 W1 62(4) . .
O35 W2 O36 W1 -20(7) . .
O24 W2 O36 W1 -100(4) . .
O22 W2 O36 W1 -3(4) . .
O22' W2 O36 W1 -35(4) . .
O29 W1 O37 W3 151(4) . .
O36 W1 O37 W3 -106(4) . .
O40 W1 O37 W3 -22(7) . .
O31 W1 O37 W3 49(4) . .
O22 W1 O37 W3 -41(5) . .
O39 W3 O37 W1 -155(4) . .
O33 W3 O37 W1 -53(4) . .
O23 W3 O37 W1 26(7) . .
O27 W3 O37 W1 105(4) . .
O1' W3 O37 W1 41(5) . .
O1 W3 O37 W1 11(4) . .
O30 W6 O40 W1 -149(4) . .
O25 W6 O40 W1 110(4) 2_656 .
O23 W6 O40 W1 30(7) 2_656 .
O26 W6 O40 W1 -48(4) . .
O22 W6 O40 W1 14(4) . .
O1' W6 O40 W1 45(4) 2_656 .
O29 W1 O40 W6 151(4) . .
O37 W1 O40 W6 -36(6) . .
O36 W1 O40 W6 49(4) . .
O31 W1 O40 W6 -109(4) . .
O22 W1 O40 W6 -14(4) . .
